data_4329557
loop_
_publ_author_name
'Kosuke Suzuki'
'Midori Sugawa'
'Yuji Kikukawa'
'Keigo Kamata'
'Kazuya Yamaguchi'
'Noritaka Mizuno'

_publ_contact_author_address
;
Department of Applied Chemistry, School of Engineering
The University of Tokyo
7-3-1 Hongo, Bunkyo-ku, Tokyo 113-8656 (Japan)
;
_publ_contact_author_email tmizuno@mail.ecc.u-tokyo.ac.jp
_publ_contact_author_fax (+)81-3-5841-7220
_publ_contact_author_name 'Noritaka Mizuno'
_publ_contact_author_phone (+)81-3-5841-7272
_publ_section_title
;
 Strategic Design and Refinement of Lewis Acid-Base Catalysis by
 Rare-Earth-Metal-Containing Polyoxometalates
;
_journal_name_full 'Inorganic Chemistry'
_journal_page_first 6953
_journal_page_last 6961
_journal_paper_doi 10.1021/ic3008365
_journal_volume 51
_journal_year 2012
_chemical_formula_sum 'C112 H0 Eu2 N8 O80 Si2 W20'
_chemical_formula_weight 6774.30
_chemical_name_systematic
; 
 ? 
;
_space_group_IT_number 61
_symmetry_cell_setting orthorhombic
_symmetry_space_group_name_Hall '-P 2ac 2ab'
_symmetry_space_group_name_H-M 'P b c a'
_atom_sites_solution_hydrogens none
_atom_sites_solution_primary direct
_atom_sites_solution_secondary difmap
_audit_creation_method SHELXL-97
_cell_angle_alpha 90.00
_cell_angle_beta 90.00
_cell_angle_gamma 90.00
_cell_formula_units_Z 4
_cell_length_a 25.69050(10)
_cell_length_b 24.41610(10)
_cell_length_c 28.6190(2)
_cell_measurement_temperature 153(2)
_cell_volume 17951.61(16)
_computing_cell_refinement HKL2000
_computing_data_collection 'Rigaku CrystalClear'
_computing_data_reduction HKL2000
_computing_structure_refinement 'SHELXL-97 (Sheldrick, 1997)'
_computing_structure_solution 'SHELXS-97 (Sheldrick, 1990)'
_diffrn_ambient_temperature 153(2)
_diffrn_measured_fraction_theta_full 0.994
_diffrn_measured_fraction_theta_max 0.994
_diffrn_radiation_monochromator 'Graphite Monochromator'
_diffrn_radiation_source 'Rotating Anode'
_diffrn_radiation_type MoK\a
_diffrn_radiation_wavelength 0.71069
_diffrn_reflns_av_R_equivalents 0.0275
_diffrn_reflns_av_sigmaI/netI 0.0335
_diffrn_reflns_limit_h_max 35
_diffrn_reflns_limit_h_min 0
_diffrn_reflns_limit_k_max 33
_diffrn_reflns_limit_k_min 0
_diffrn_reflns_limit_l_max 39
_diffrn_reflns_limit_l_min -39
_diffrn_reflns_number 48998
_diffrn_reflns_theta_full 29.57
_diffrn_reflns_theta_max 29.57
_diffrn_reflns_theta_min 1.98
_exptl_absorpt_coefficient_mu 13.536
_exptl_absorpt_correction_type none
_exptl_crystal_colour colorless
_exptl_crystal_density_diffrn 2.507
_exptl_crystal_description prism
_exptl_crystal_F_000 12008
_exptl_crystal_size_max 0.2
_exptl_crystal_size_mid 0.2
_exptl_crystal_size_min 0.2
_refine_diff_density_max 2.380
_refine_diff_density_min -2.054
_refine_diff_density_rms 0.253
_refine_ls_extinction_method none
_refine_ls_goodness_of_fit_ref 1.002
_refine_ls_hydrogen_treatment none
_refine_ls_matrix_type full
_refine_ls_number_parameters 783
_refine_ls_number_reflns 25017
_refine_ls_number_restraints 112
_refine_ls_restrained_S_all 1.003
_refine_ls_R_factor_all 0.0483
_refine_ls_R_factor_gt 0.0339
_refine_ls_shift/su_max 0.004
_refine_ls_shift/su_mean 0.000
_refine_ls_structure_factor_coef Fsqd
_refine_ls_weighting_details 'calc w=1/[\s^2^(Fo^2^)+(0.0551P)^2^+163.4300P] where P=(Fo^2^+2Fc^2^)/3'
_refine_ls_weighting_scheme calc
_refine_ls_wR_factor_gt 0.0882
_refine_ls_wR_factor_ref 0.1042
_reflns_number_gt 20381
_reflns_number_total 25017
_reflns_threshold_expression >2sigma(I)
_cod_data_source_file ic3008365_si_001_2.cif
_cod_data_source_block Eu
_cod_database_code 4329557

loop_
_symmetry_equiv_pos_as_xyz
'x, y, z'
'-x+1/2, y+1/2, z'
'x, -y+1/2, z+1/2'
'-x+1/2, -y, z+1/2'
'-x, -y, -z'
'x-1/2, -y-1/2, -z'
'-x, y-1/2, -z-1/2'
'x-1/2, y, -z-1/2'

loop_
_atom_site_label
_atom_site_type_symbol
_atom_site_fract_x
_atom_site_fract_y
_atom_site_fract_z
_atom_site_U_iso_or_equiv
_atom_site_adp_type
_atom_site_occupancy
_atom_site_symmetry_multiplicity
_atom_site_calc_flag
_atom_site_refinement_flags
_atom_site_disorder_assembly
_atom_site_disorder_group
W1 W 0.440118(10) 0.962271(11) 0.836203(9) 0.02018(6) Uani 1 1 d . . .
W2 W 0.445939(10) 0.822071(11) 1.001125(9) 0.01875(6) Uani 1 1 d . . .
W3 W 0.440849(11) 0.803826(12) 0.796584(9) 0.02253(6) Uani 1 1 d . . .
W4 W 0.566802(10) 0.970348(11) 0.829776(10) 0.02064(6) Uani 1 1 d . . .
W5 W 0.446893(11) 0.731354(11) 0.895946(10) 0.02160(6) Uani 1 1 d . . .
W6 W 0.573515(10) 0.843002(11) 0.999537(9) 0.01853(6) Uani 1 1 d . . .
W7 W 0.646545(10) 0.865890(11) 0.889723(10) 0.02070(6) Uani 1 1 d . . .
W8 W 0.591703(11) 0.743374(11) 0.889544(10) 0.02292(6) Uani 1 1 d . . .
W9 W 0.375367(10) 0.843306(12) 0.890546(9) 0.01980(6) Uani 1 1 d . . .
W10 W 0.584687(11) 0.823520(12) 0.794714(10) 0.02336(6) Uani 1 1 d . . .
Eu1 Eu 0.508634(13) 1.046104(14) 0.933219(12) 0.02092(7) Uani 1 1 d . . .
Si1 Si 0.50986(7) 0.86088(7) 0.89322(6) 0.0161(3) Uani 1 1 d . . .
O1 O 0.4889(2) 1.1263(2) 0.88451(19) 0.0319(12) Uani 1 1 d . . .
O2 O 0.5820(2) 0.9878(2) 0.95483(18) 0.0274(11) Uani 1 1 d . . .
O3 O 0.4709(2) 0.9645(2) 0.97049(18) 0.0259(10) Uani 1 1 d . . .
O4 O 0.55908(19) 1.0265(2) 0.86923(18) 0.0253(10) Uani 1 1 d . . .
O5 O 0.44638(19) 1.0156(2) 0.87790(18) 0.0242(10) Uani 1 1 d . . .
O6 O 0.55858(19) 0.9078(2) 1.02644(17) 0.0234(10) Uani 1 1 d . . .
O7 O 0.44295(19) 0.8849(2) 1.03348(17) 0.0245(10) Uani 1 1 d . . .
O8 O 0.6076(2) 0.9973(2) 0.78807(19) 0.0309(11) Uani 1 1 d . . .
O9 O 0.3933(2) 0.9863(2) 0.79882(18) 0.0282(11) Uani 1 1 d . . .
O10 O 0.6209(2) 0.8154(2) 1.03555(18) 0.0276(11) Uani 1 1 d . . .
O11 O 0.40675(19) 0.7808(2) 1.03447(17) 0.0246(10) Uani 1 1 d . . .
O12 O 0.50069(18) 0.9821(2) 0.79977(17) 0.0237(10) Uani 1 1 d . . .
O13 O 0.51403(18) 0.80393(19) 1.02416(17) 0.0220(10) Uani 1 1 d . . .
O14 O 0.61539(18) 0.93316(19) 0.87183(17) 0.0218(10) Uani 1 1 d . . .
O15 O 0.39891(18) 0.9140(2) 0.87459(17) 0.0219(9) Uani 1 1 d . . .
O16 O 0.61629(18) 0.8716(2) 0.95090(17) 0.0223(10) Uani 1 1 d . . .
O17 O 0.39899(18) 0.84811(19) 0.95285(16) 0.0206(9) Uani 1 1 d . . .
O18 O 0.50677(17) 0.92249(18) 0.87200(16) 0.0176(9) Uani 1 1 d . . .
O19 O 0.50696(17) 0.86354(19) 0.95040(16) 0.0180(9) Uani 1 1 d . . .
O20 O 0.70991(19) 0.8844(2) 0.89915(18) 0.0286(11) Uani 1 1 d . . .
O21 O 0.3097(2) 0.8537(2) 0.89727(18) 0.0273(11) Uani 1 1 d . . .
O22 O 0.56525(19) 0.8964(2) 0.79322(17) 0.0242(10) Uani 1 1 d . . .
O23 O 0.45260(19) 0.8868(2) 0.79268(17) 0.0239(10) Uani 1 1 d . . .
O24 O 0.57072(18) 0.76844(19) 0.95521(17) 0.0217(9) Uani 1 1 d . . .
O25 O 0.46099(19) 0.7580(2) 0.95480(16) 0.0225(10) Uani 1 1 d . . .
O26 O 0.56350(18) 0.8314(2) 0.87428(16) 0.0206(9) Uani 1 1 d . . .
O27 O 0.46082(18) 0.82275(19) 0.87453(16) 0.0197(9) Uani 1 1 d . . .
O28 O 0.64904(18) 0.8456(2) 0.82597(17) 0.0238(10) Uani 1 1 d . . .
O29 O 0.37735(19) 0.8271(2) 0.82396(17) 0.0238(10) Uani 1 1 d . . .
O30 O 0.65052(18) 0.7877(2) 0.90236(18) 0.0242(10) Uani 1 1 d . . .
O31 O 0.37972(19) 0.7648(2) 0.89733(17) 0.0233(10) Uani 1 1 d . . .
O32 O 0.51436(19) 0.8011(2) 0.78795(17) 0.0236(10) Uani 1 1 d . . .
O33 O 0.52060(19) 0.7231(2) 0.88498(17) 0.0238(10) Uani 1 1 d . . .
O34 O 0.5992(2) 0.7516(2) 0.82520(17) 0.0245(10) Uani 1 1 d . . .
O35 O 0.43974(19) 0.7361(2) 0.82710(17) 0.0242(10) Uani 1 1 d . . .
O36 O 0.6085(2) 0.8116(2) 0.73951(19) 0.0313(12) Uani 1 1 d . . .
O37 O 0.4204(2) 0.7883(2) 0.74129(19) 0.0333(12) Uani 1 1 d . . .
O38 O 0.6195(2) 0.6808(2) 0.89969(19) 0.0312(12) Uani 1 1 d . . .
O39 O 0.4305(2) 0.6642(2) 0.90463(19) 0.0302(11) Uani 1 1 d . . .
C1 C 0.5083(4) 1.1680(4) 0.8684(3) 0.042(2) Uani 1 1 d . . .
C2 C 0.5656(5) 1.1679(6) 0.8582(4) 0.063(3) Uani 1 1 d . . .
C3 C 0.4756(7) 1.2190(5) 0.8620(6) 0.090(5) Uani 1 1 d . . .
O41 O 0.4946(6) 0.5605(7) 0.0506(6) 0.133(5) Uiso 1 1 d . . .
C41 C 0.4766(9) 0.5900(10) 0.0209(8) 0.121(7) Uiso 1 1 d . . .
C42 C 0.4408(10) 0.5643(10) -0.0152(9) 0.143(8) Uiso 1 1 d . . .
C43 C 0.4884(10) 0.6513(11) 0.0201(10) 0.150(9) Uiso 1 1 d . . .
N810 N 0.7199(8) 0.9222(8) 0.1727(7) 0.048(5) Uiso 0.421(13) 1 d PD A .
C810 C 0.6906(8) 0.9158(9) 0.1425(7) 0.042(5) Uiso 0.421(13) 1 d PD . .
C811 C 0.6480(16) 0.898(2) 0.1152(16) 0.113(17) Uiso 0.421(13) 1 d PD A .
N820 N 0.6412(8) 0.9951(9) 0.0481(7) 0.085(6) Uiso 0.579(13) 1 d PD A 2
C820 C 0.6500(10) 0.9587(9) 0.0731(8) 0.075(7) Uiso 0.579(13) 1 d PD A 2
C821 C 0.6566(7) 0.9152(7) 0.1053(6) 0.039(4) Uiso 0.579(13) 1 d PD A 2
N101 N 0.7600(3) 0.5855(3) 0.2432(3) 0.0379(15) Uiso 1 1 d U . .
C101 C 0.8144(4) 0.5937(4) 0.2632(4) 0.049(2) Uiso 1 1 d U . .
C102 C 0.8155(5) 0.6134(5) 0.3136(5) 0.068(3) Uiso 1 1 d U . .
C103 C 0.8711(6) 0.6120(6) 0.3323(5) 0.074(3) Uiso 1 1 d U . .
C104 C 0.8725(8) 0.6353(8) 0.3828(7) 0.113(6) Uiso 1 1 d U . .
C111 C 0.7276(4) 0.5474(4) 0.2740(4) 0.046(2) Uiso 1 1 d U . .
C112 C 0.7535(5) 0.4922(5) 0.2822(4) 0.062(3) Uiso 1 1 d U . .
C113 C 0.7188(7) 0.4573(7) 0.3170(6) 0.090(4) Uiso 1 1 d U . .
C114 C 0.7426(10) 0.4056(11) 0.3330(9) 0.155(8) Uiso 1 1 d U . .
C121 C 0.7677(4) 0.5621(4) 0.1941(3) 0.042(2) Uiso 1 1 d . . .
C122 C 0.7178(4) 0.5517(5) 0.1686(4) 0.054(3) Uiso 1 1 d . . .
C123 C 0.7301(6) 0.5317(6) 0.1179(5) 0.072(3) Uiso 1 1 d . . .
C124 C 0.6807(6) 0.5176(7) 0.0901(6) 0.089(4) Uiso 1 1 d . . .
C131 C 0.7302(3) 0.6395(4) 0.2413(3) 0.0377(18) Uiso 1 1 d . . .
C132 C 0.7549(4) 0.6821(4) 0.2084(3) 0.043(2) Uiso 1 1 d . . .
C133 C 0.7246(4) 0.7357(5) 0.2109(4) 0.055(3) Uiso 1 1 d . . .
C134 C 0.7492(6) 0.7762(6) 0.1749(5) 0.077(4) Uiso 1 1 d . . .
N201 N 0.2522(3) 0.7955(3) 0.0192(3) 0.0368(14) Uiso 1 1 d U . .
C201 C 0.1977(4) 0.7994(4) -0.0011(3) 0.0409(18) Uiso 1 1 d U . .
C202 C 0.1955(4) 0.8039(4) -0.0536(4) 0.049(2) Uiso 1 1 d U . .
C203 C 0.1391(4) 0.8144(5) -0.0690(4) 0.055(2) Uiso 1 1 d U . .
C204 C 0.1328(7) 0.8063(7) -0.1180(6) 0.089(4) Uiso 1 1 d U . .
C211 C 0.2864(10) 0.8448(8) 0.0121(7) 0.035(3) Uiso 0.626(16) 1 d PDU . .
C212 C 0.2637(6) 0.9030(5) 0.0187(6) 0.043(3) Uiso 0.626(16) 1 d PDU . .
C213 C 0.3065(6) 0.9456(5) 0.0074(6) 0.052(3) Uiso 0.626(16) 1 d PDU . .
C214 C 0.2874(8) 1.0054(6) 0.0122(7) 0.059(4) Uiso 0.626(16) 1 d PDU . .
C241 C 0.2826(17) 0.8477(14) 0.0062(13) 0.037(3) Uiso 0.374(16) 1 d PDU . .
C242 C 0.2567(9) 0.8951(10) 0.0336(10) 0.041(3) Uiso 0.374(16) 1 d PDU . .
C243 C 0.3000(9) 0.9388(8) 0.0378(11) 0.051(4) Uiso 0.374(16) 1 d PDU . .
C244 C 0.2752(12) 0.9961(10) 0.0435(12) 0.057(5) Uiso 0.374(16) 1 d PDU . .
C221 C 0.2438(7) 0.7964(9) 0.0754(7) 0.034(3) Uiso 0.47(2) 1 d PDU . .
C222 C 0.2919(7) 0.7932(10) 0.1057(6) 0.038(3) Uiso 0.47(2) 1 d PDU . .
C223 C 0.2722(8) 0.7796(11) 0.1542(6) 0.048(3) Uiso 0.47(2) 1 d PDU . .
C224 C 0.3153(8) 0.7832(12) 0.1902(8) 0.054(4) Uiso 0.47(2) 1 d PDU . .
C251 C 0.2441(6) 0.7782(9) 0.0694(6) 0.038(3) Uiso 0.53(2) 1 d PDU . .
C252 C 0.2927(6) 0.7744(9) 0.0993(5) 0.039(3) Uiso 0.53(2) 1 d PDU . .
C253 C 0.2758(7) 0.7548(9) 0.1471(5) 0.046(3) Uiso 0.53(2) 1 d PDU . .
C254 C 0.3212(7) 0.7567(10) 0.1807(7) 0.050(3) Uiso 0.53(2) 1 d PDU . .
C231 C 0.2820(4) 0.7480(4) -0.0009(3) 0.046(2) Uiso 1 1 d U . .
C232 C 0.2562(6) 0.6918(6) 0.0088(5) 0.073(3) Uiso 1 1 d U . .
C233 C 0.2917(7) 0.6459(7) -0.0123(6) 0.099(4) Uiso 1 1 d U . .
C234 C 0.2949(7) 0.6485(8) -0.0596(7) 0.104(5) Uiso 1 1 d U . .
N301 N 0.5118(3) 0.9353(4) 0.3168(3) 0.050(2) Uiso 1 1 d U . .
C301 C 0.5316(5) 0.9245(5) 0.3669(4) 0.058(3) Uiso 1 1 d U . .
C302 C 0.5762(7) 0.9570(7) 0.3807(6) 0.088(4) Uiso 1 1 d U . .
C303 C 0.5852(8) 0.9445(8) 0.4357(7) 0.106(5) Uiso 1 1 d U . .
C304 C 0.6390(11) 0.9771(12) 0.4494(10) 0.171(9) Uiso 1 1 d U . .
C311 C 0.4976(4) 0.9949(4) 0.3098(4) 0.047(2) Uiso 1 1 d . . .
C312 C 0.4567(4) 1.0154(4) 0.3432(4) 0.046(2) Uiso 1 1 d . . .
C313 C 0.4381(4) 1.0740(4) 0.3259(4) 0.048(2) Uiso 1 1 d . . .
C314 C 0.4825(4) 1.1166(4) 0.3272(4) 0.050(2) Uiso 1 1 d . . .
C321 C 0.4681(5) 0.8961(5) 0.3122(4) 0.062(3) Uiso 1 1 d . . .
C322 C 0.4432(6) 0.9010(6) 0.2639(5) 0.078(4) Uiso 1 1 d . . .
C323 C 0.3933(7) 0.8726(7) 0.2632(6) 0.094(5) Uiso 1 1 d . . .
C324 C 0.3540(8) 0.8956(8) 0.2955(7) 0.110(6) Uiso 1 1 d . . .
C331 C 0.5630(10) 0.9280(8) 0.2849(8) 0.039(4) Uiso 0.421(18) 1 d PDU . .
C332 C 0.5888(11) 0.8697(9) 0.2920(9) 0.061(5) Uiso 0.421(18) 1 d PDU . .
C333 C 0.6096(14) 0.8505(14) 0.2423(11) 0.075(5) Uiso 0.421(18) 1 d PDU . .
C334 C 0.6595(14) 0.8883(16) 0.2454(15) 0.093(7) Uiso 0.421(18) 1 d PDU . .
C341 C 0.5439(9) 0.9208(7) 0.2766(7) 0.051(4) Uiso 0.579(18) 1 d PDU . .
C342 C 0.5626(9) 0.8590(8) 0.2723(8) 0.068(4) Uiso 0.579(18) 1 d PDU . .
C343 C 0.5899(10) 0.8450(13) 0.2235(10) 0.099(6) Uiso 0.579(18) 1 d PDU . .
C344 C 0.6373(11) 0.8624(12) 0.2554(9) 0.082(5) Uiso 0.579(18) 1 d PDU . .

loop_
_atom_site_aniso_label
_atom_site_aniso_U_11
_atom_site_aniso_U_22
_atom_site_aniso_U_33
_atom_site_aniso_U_23
_atom_site_aniso_U_13
_atom_site_aniso_U_12
W1 0.01767(12) 0.02206(13) 0.02082(13) 0.00160(10) -0.00186(9) 0.00125(10)
W2 0.01598(12) 0.02178(13) 0.01849(12) 0.00005(10) -0.00061(9) -0.00172(9)
W3 0.02154(13) 0.02778(14) 0.01825(12) -0.00248(10) -0.00261(9) -0.00153(11)
W4 0.01882(12) 0.02230(13) 0.02078(12) 0.00226(10) 0.00384(9) -0.00016(10)
W5 0.02157(13) 0.01994(13) 0.02330(13) -0.00133(10) -0.00148(10) -0.00275(10)
W6 0.01546(12) 0.02068(13) 0.01946(12) -0.00039(10) -0.00203(9) 0.00027(9)
W7 0.01407(11) 0.02382(13) 0.02422(13) -0.00086(10) 0.00202(9) 0.00126(10)
W8 0.02041(13) 0.02016(13) 0.02818(14) -0.00169(10) -0.00185(10) 0.00314(10)
W9 0.01394(11) 0.02538(13) 0.02007(12) 0.00054(10) -0.00218(9) -0.00154(10)
W10 0.02077(13) 0.02800(14) 0.02133(13) -0.00334(11) 0.00389(10) 0.00181(11)
Eu1 0.02106(16) 0.02048(15) 0.02123(16) -0.00087(12) 0.00092(12) -0.00088(12)
Si1 0.0135(8) 0.0181(8) 0.0166(8) -0.0006(6) -0.0007(6) 0.0006(6)
O1 0.040(3) 0.030(3) 0.026(3) 0.005(2) -0.002(2) -0.002(2)
O2 0.030(3) 0.026(3) 0.026(3) 0.000(2) -0.001(2) 0.004(2)
O3 0.028(3) 0.025(2) 0.025(2) 0.000(2) 0.004(2) -0.003(2)
O4 0.021(2) 0.025(2) 0.030(3) 0.003(2) 0.004(2) -0.0007(19)
O5 0.020(2) 0.025(2) 0.027(3) -0.001(2) -0.0002(19) 0.0028(19)
O6 0.023(2) 0.024(2) 0.023(2) -0.0038(19) -0.0003(19) 0.0032(19)
O7 0.022(2) 0.027(3) 0.024(2) 0.000(2) -0.0016(19) -0.002(2)
O8 0.032(3) 0.032(3) 0.028(3) 0.005(2) 0.005(2) -0.001(2)
O9 0.023(2) 0.032(3) 0.030(3) 0.003(2) -0.004(2) 0.002(2)
O10 0.025(3) 0.030(3) 0.028(3) -0.001(2) -0.006(2) 0.002(2)
O11 0.025(2) 0.025(2) 0.024(2) -0.001(2) -0.0011(19) -0.005(2)
O12 0.020(2) 0.028(2) 0.023(2) 0.005(2) 0.0012(18) 0.0009(19)
O13 0.019(2) 0.023(2) 0.025(2) 0.0020(19) -0.0023(18) 0.0010(19)
O14 0.016(2) 0.022(2) 0.028(2) 0.0022(19) 0.0022(18) -0.0004(18)
O15 0.017(2) 0.024(2) 0.024(2) 0.0013(19) 0.0012(18) 0.0004(18)
O16 0.016(2) 0.025(2) 0.026(2) -0.004(2) 0.0003(18) -0.0017(18)
O17 0.017(2) 0.026(2) 0.018(2) 0.0020(18) -0.0056(17) 0.0029(18)
O18 0.015(2) 0.019(2) 0.018(2) 0.0006(17) 0.0016(16) 0.0011(17)
O19 0.016(2) 0.020(2) 0.018(2) 0.0012(17) -0.0029(16) 0.0013(17)
O20 0.018(2) 0.034(3) 0.034(3) -0.003(2) 0.004(2) 0.001(2)
O21 0.022(2) 0.032(3) 0.027(3) 0.000(2) -0.005(2) -0.001(2)
O22 0.023(2) 0.027(3) 0.022(2) 0.000(2) 0.0060(19) 0.003(2)
O23 0.026(2) 0.027(3) 0.019(2) 0.0008(19) -0.0014(18) -0.001(2)
O24 0.022(2) 0.019(2) 0.024(2) -0.0025(19) -0.0012(18) 0.0029(18)
O25 0.022(2) 0.026(2) 0.020(2) -0.0024(19) -0.0040(18) 0.0015(19)
O26 0.019(2) 0.024(2) 0.019(2) -0.0014(18) -0.0004(17) -0.0019(18)
O27 0.018(2) 0.022(2) 0.019(2) -0.0003(18) -0.0032(17) -0.0011(18)
O28 0.020(2) 0.027(3) 0.024(2) 0.001(2) 0.0045(19) 0.0000(19)
O29 0.020(2) 0.029(3) 0.022(2) 0.000(2) -0.0039(18) -0.002(2)
O30 0.017(2) 0.025(2) 0.031(3) -0.002(2) -0.0022(19) 0.0051(19)
O31 0.020(2) 0.024(2) 0.026(2) 0.0020(19) -0.0021(19) -0.0024(19)
O32 0.023(2) 0.027(2) 0.021(2) -0.0030(19) 0.0035(18) 0.000(2)
O33 0.025(2) 0.022(2) 0.024(2) -0.0068(19) -0.0017(19) 0.003(2)
O34 0.028(3) 0.020(2) 0.025(2) -0.0065(19) 0.001(2) 0.005(2)
O35 0.027(3) 0.024(2) 0.022(2) -0.0045(19) -0.0041(19) -0.004(2)
O36 0.028(3) 0.039(3) 0.027(3) -0.006(2) 0.005(2) 0.003(2)
O37 0.033(3) 0.040(3) 0.027(3) -0.004(2) -0.003(2) -0.004(2)
O38 0.029(3) 0.028(3) 0.036(3) 0.000(2) 0.000(2) 0.007(2)
O39 0.031(3) 0.029(3) 0.031(3) -0.004(2) 0.001(2) -0.005(2)
C1 0.062(6) 0.037(5) 0.028(4) 0.005(4) -0.006(4) -0.015(4)
C2 0.059(7) 0.085(8) 0.046(6) -0.007(6) 0.009(5) -0.033(6)
C3 0.137(14) 0.033(6) 0.100(11) 0.025(7) -0.014(10) 0.019(7)

loop_
_atom_type_symbol
_atom_type_description
_atom_type_scat_dispersion_real
_atom_type_scat_dispersion_imag
_atom_type_scat_source
C C 0.0033 0.0016 'International Tables Vol C Tables 4.2.6.8 and 6.1.1.4'
H H 0.0000 0.0000 'International Tables Vol C Tables 4.2.6.8 and 6.1.1.4'
N N 0.0061 0.0033 'International Tables Vol C Tables 4.2.6.8 and 6.1.1.4'
O O 0.0106 0.0060 'International Tables Vol C Tables 4.2.6.8 and 6.1.1.4'
Si Si 0.0817 0.0704 'International Tables Vol C Tables 4.2.6.8 and 6.1.1.4'
W W -0.8490 6.8722 'International Tables Vol C Tables 4.2.6.8 and 6.1.1.4'
Eu Eu -0.1578 3.6682 'International Tables Vol C Tables 4.2.6.8 and 6.1.1.4'

loop_
_geom_angle_atom_site_label_1
_geom_angle_atom_site_label_2
_geom_angle_atom_site_label_3
_geom_angle
_geom_angle_site_symmetry_1
_geom_angle_site_symmetry_3
O9 W1 O5 103.4(2) . .
O9 W1 O15 100.4(2) . .
O5 W1 O15 96.7(2) . .
O9 W1 O12 98.2(2) . .
O5 W1 O12 96.1(2) . .
O15 W1 O12 154.4(2) . .
O9 W1 O18 168.4(2) . .
O5 W1 O18 86.6(2) . .
O15 W1 O18 83.85(18) . .
O12 W1 O18 74.79(19) . .
O9 W1 O23 92.0(2) . .
O5 W1 O23 164.2(2) . .
O15 W1 O23 83.84(19) . .
O12 W1 O23 78.0(2) . .
O18 W1 O23 77.70(17) . .
O11 W2 O7 100.9(2) . .
O11 W2 O13 102.0(2) . .
O7 W2 O13 93.4(2) . .
O11 W2 O17 102.9(2) . .
O7 W2 O17 93.5(2) . .
O13 W2 O17 152.3(2) . .
O11 W2 O25 91.3(2) . .
O7 W2 O25 167.7(2) . .
O13 W2 O25 82.9(2) . .
O17 W2 O25 84.74(19) . .
O11 W2 O19 169.3(2) . .
O7 W2 O19 88.8(2) . .
O13 W2 O19 72.89(18) . .
O17 W2 O19 80.49(18) . .
O25 W2 O19 78.92(18) . .
O37 W3 O35 103.4(2) . .
O37 W3 O29 100.6(2) . .
O35 W3 O29 93.4(2) . .
O37 W3 O32 100.2(2) . .
O35 W3 O32 92.5(2) . .
O29 W3 O32 156.4(2) . .
O37 W3 O23 102.3(2) . .
O35 W3 O23 154.3(2) . .
O29 W3 O23 81.5(2) . .
O32 W3 O23 83.2(2) . .
O37 W3 O27 174.5(2) . .
O35 W3 O27 74.48(19) . .
O29 W3 O27 74.64(18) . .
O32 W3 O27 85.02(19) . .
O23 W3 O27 79.88(18) . .
O8 W4 O4 102.3(2) . .
O8 W4 O12 99.9(2) . .
O4 W4 O12 94.0(2) . .
O8 W4 O14 102.5(2) . .
O4 W4 O14 92.2(2) . .
O12 W4 O14 155.0(2) . .
O8 W4 O22 89.7(2) . .
O4 W4 O22 168.0(2) . .
O12 W4 O22 83.6(2) . .
O14 W4 O22 85.4(2) . .
O8 W4 O18 167.4(2) . .
O4 W4 O18 89.0(2) . .
O12 W4 O18 73.51(19) . .
O14 W4 O18 82.40(18) . .
O22 W4 O18 79.01(17) . .
O8 W4 Eu1 126.47(19) . .
O4 W4 Eu1 24.48(16) . .
O12 W4 Eu1 85.88(15) . .
O14 W4 Eu1 89.86(14) . .
O22 W4 Eu1 143.57(13) . .
O18 W4 Eu1 64.56(11) . .
O39 W5 O25 104.7(2) . .
O39 W5 O31 100.6(2) . .
O25 W5 O31 90.4(2) . .
O39 W5 O33 99.5(2) . .
O25 W5 O33 89.6(2) . .
O31 W5 O33 159.2(2) . .
O39 W5 O35 100.2(2) . .
O25 W5 O35 155.1(2) . .
O31 W5 O35 84.9(2) . .
O33 W5 O35 86.3(2) . .
O39 W5 O27 171.5(2) . .
O25 W5 O27 82.66(19) . .
O31 W5 O27 74.71(18) . .
O33 W5 O27 84.69(19) . .
O35 W5 O27 72.46(18) . .
O10 W6 O6 103.7(2) . .
O10 W6 O16 99.9(2) . .
O6 W6 O16 96.5(2) . .
O10 W6 O13 98.4(2) . .
O6 W6 O13 96.3(2) . .
O16 W6 O13 154.4(2) . .
O10 W6 O24 92.5(2) . .
O6 W6 O24 163.3(2) . .
O16 W6 O24 84.33(19) . .
O13 W6 O24 77.18(19) . .
O10 W6 O19 169.8(2) . .
O6 W6 O19 84.86(19) . .
O16 W6 O19 84.31(19) . .
O13 W6 O19 74.91(18) . .
O24 W6 O19 78.62(17) . .
O20 W7 O28 100.9(2) . .
O20 W7 O14 102.4(2) . .
O28 W7 O14 88.9(2) . .
O20 W7 O16 102.8(2) . .
O28 W7 O16 155.8(2) . .
O14 W7 O16 90.7(2) . .
O20 W7 O30 100.4(2) . .
O28 W7 O30 85.5(2) . .
O14 W7 O30 157.2(2) . .
O16 W7 O30 85.6(2) . .
O20 W7 O26 173.8(2) . .
O28 W7 O26 75.77(19) . .
O14 W7 O26 82.89(18) . .
O16 W7 O26 80.14(18) . .
O30 W7 O26 74.27(18) . .
O38 W8 O34 102.8(2) . .
O38 W8 O30 98.3(2) . .
O34 W8 O30 92.8(2) . .
O38 W8 O33 100.3(2) . .
O34 W8 O33 93.4(2) . .
O30 W8 O33 158.5(2) . .
O38 W8 O24 102.8(2) . .
O34 W8 O24 154.4(2) . .
O30 W8 O24 82.1(2) . .
O33 W8 O24 83.6(2) . .
O38 W8 O26 173.6(2) . .
O34 W8 O26 75.24(19) . .
O30 W8 O26 75.85(18) . .
O33 W8 O26 85.87(19) . .
O24 W8 O26 79.22(18) . .
O21 W9 O15 101.9(2) . .
O21 W9 O17 101.6(2) . .
O15 W9 O17 93.9(2) . .
O21 W9 O31 101.1(2) . .
O15 W9 O31 156.2(2) . .
O17 W9 O31 87.0(2) . .
O21 W9 O29 99.5(2) . .
O15 W9 O29 86.6(2) . .
O17 W9 O29 158.3(2) . .
O31 W9 O29 84.0(2) . .
O21 W9 O27 173.4(2) . .
O15 W9 O27 81.08(18) . .
O17 W9 O27 83.96(18) . .
O31 W9 O27 75.39(19) . .
O29 W9 O27 74.66(18) . .
O36 W10 O22 103.8(2) . .
O36 W10 O32 101.3(2) . .
O22 W10 O32 91.1(2) . .
O36 W10 O28 99.6(2) . .
O22 W10 O28 88.5(2) . .
O32 W10 O28 158.6(2) . .
O36 W10 O34 100.7(2) . .
O22 W10 O34 155.1(2) . .
O32 W10 O34 88.1(2) . .
O28 W10 O34 83.4(2) . .
O36 W10 O26 170.8(2) . .
O22 W10 O26 83.19(19) . .
O32 W10 O26 84.37(19) . .
O28 W10 O26 74.34(18) . .
O34 W10 O26 72.01(18) . .
O4 Eu1 O7 100.28(18) . 5_677
O4 Eu1 O6 154.49(18) . 5_677
O7 Eu1 O6 81.00(17) 5_677 5_677
O4 Eu1 O5 77.43(18) . .
O7 Eu1 O5 150.59(17) 5_677 .
O6 Eu1 O5 89.02(17) 5_677 .
O4 Eu1 O2 69.17(18) . .
O7 Eu1 O2 84.56(18) 5_677 .
O6 Eu1 O2 135.91(17) 5_677 .
O5 Eu1 O2 120.47(17) . .
O4 Eu1 O1 80.25(19) . .
O7 Eu1 O1 76.27(18) 5_677 .
O6 Eu1 O1 75.29(18) 5_677 .
O5 Eu1 O1 74.44(18) . .
O2 Eu1 O1 140.20(19) . .
O4 Eu1 O3 113.54(17) . .
O7 Eu1 O3 128.81(18) 5_677 .
O6 Eu1 O3 83.48(17) 5_677 .
O5 Eu1 O3 76.69(17) . .
O2 Eu1 O3 73.83(17) . .
O1 Eu1 O3 144.16(19) . .
O4 Eu1 O3 131.03(17) . 5_677
O7 Eu1 O3 64.00(16) 5_677 5_677
O6 Eu1 O3 72.66(16) 5_677 5_677
O5 Eu1 O3 138.61(16) . 5_677
O2 Eu1 O3 63.56(16) . 5_677
O1 Eu1 O3 131.81(17) . 5_677
O3 Eu1 O3 64.81(19) . 5_677
O4 Eu1 W4 18.83(13) . .
O7 Eu1 W4 117.84(12) 5_677 .
O6 Eu1 W4 154.25(12) 5_677 .
O5 Eu1 W4 65.91(12) . .
O2 Eu1 W4 67.03(12) . .
O1 Eu1 W4 91.57(13) . .
O3 Eu1 W4 95.65(12) . .
O3 Eu1 W4 130.13(10) 5_677 .
O4 Eu1 Eu1 129.42(13) . 5_677
O7 Eu1 Eu1 93.94(13) 5_677 5_677
O6 Eu1 Eu1 75.47(12) 5_677 5_677
O5 Eu1 Eu1 110.31(12) . 5_677
O2 Eu1 Eu1 64.22(12) . 5_677
O1 Eu1 Eu1 150.26(14) . 5_677
O3 Eu1 Eu1 34.88(12) . 5_677
O3 Eu1 Eu1 29.94(10) 5_677 5_677
W4 Eu1 Eu1 117.492(13) . 5_677
O18 Si1 O19 109.5(2) . .
O18 Si1 O26 108.9(2) . .
O19 Si1 O26 112.6(2) . .
O18 Si1 O27 111.3(2) . .
O19 Si1 O27 108.1(2) . .
O26 Si1 O27 106.5(3) . .
C1 O1 Eu1 142.4(6) . .
Eu1 O3 Eu1 115.19(19) . 5_677
W4 O4 Eu1 136.7(3) . .
W1 O5 Eu1 137.8(3) . .
W6 O6 Eu1 141.6(3) . 5_677
W2 O7 Eu1 144.8(3) . 5_677
W4 O12 W1 115.6(2) . .
W2 O13 W6 118.7(2) . .
W7 O14 W4 146.8(3) . .
W9 O15 W1 151.0(3) . .
W6 O16 W7 150.8(3) . .
W9 O17 W2 148.4(3) . .
Si1 O18 W1 128.0(2) . .
Si1 O18 W4 129.8(2) . .
W1 O18 W4 93.03(17) . .
Si1 O19 W6 125.1(2) . .
Si1 O19 W2 128.8(2) . .
W6 O19 W2 91.40(16) . .
W10 O22 W4 144.7(3) . .
W3 O23 W1 139.3(2) . .
W8 O24 W6 139.5(2) . .
W5 O25 W2 144.1(3) . .
Si1 O26 W8 127.4(3) . .
Si1 O26 W7 123.0(3) . .
W8 O26 W7 90.77(16) . .
Si1 O26 W10 123.3(3) . .
W8 O26 W10 92.00(17) . .
W7 O26 W10 90.07(16) . .
Si1 O27 W9 122.7(3) . .
Si1 O27 W3 126.0(3) . .
W9 O27 W3 91.37(16) . .
Si1 O27 W5 124.6(2) . .
W9 O27 W5 90.57(16) . .
W3 O27 W5 91.60(16) . .
W7 O28 W10 119.0(2) . .
W3 O29 W9 119.2(2) . .
W8 O30 W7 118.8(2) . .
W5 O31 W9 118.3(2) . .
W10 O32 W3 156.9(3) . .
W8 O33 W5 155.0(3) . .
W8 O34 W10 120.5(2) . .
W3 O35 W5 120.9(2) . .
O1 C1 C2 118.2(10) . .
O1 C1 C3 120.2(11) . .
C2 C1 C3 121.5(10) . .
O41 C41 C42 118(2) . .
O41 C41 C43 121(2) . .
C42 C41 C43 121(2) . .
N810 C810 C821 173(2) . .
N810 C810 C811 163(3) . .
C821 C810 C811 23(2) . .
C821 C811 C810 74(4) . .
C821 C811 C820 22(4) . .
C810 C811 C820 95(3) . .
N820 C820 C821 175(3) . .
N820 C820 C811 167(3) . .
C821 C820 C811 8.7(14) . .
C811 C821 C810 82(4) . .
C811 C821 C820 149(5) . .
C810 C821 C820 124.9(19) . .
C101 N101 C131 111.0(7) . .
C101 N101 C111 111.3(7) . .
C131 N101 C111 105.8(7) . .
C101 N101 C121 106.0(7) . .
C131 N101 C121 110.7(7) . .
C111 N101 C121 112.0(7) . .
C102 C101 N101 114.5(9) . .
C101 C102 C103 110.0(11) . .
C102 C103 C104 109.9(13) . .
C112 C111 N101 112.9(8) . .
C111 C112 C113 109.1(10) . .
C114 C113 C112 115.0(16) . .
C122 C121 N101 113.6(8) . .
C121 C122 C123 109.5(10) . .
C124 C123 C122 112.6(12) . .
N101 C131 C132 113.5(7) . .
C133 C132 C131 109.9(8) . .
C132 C133 C134 107.8(10) . .
C231 N201 C211 105.5(9) . .
C231 N201 C251 102.6(10) . .
C211 N201 C251 115.6(12) . .
C231 N201 C201 111.8(7) . .
C211 N201 C201 115.8(10) . .
C251 N201 C201 104.8(8) . .
C231 N201 C241 106.7(12) . .
C211 N201 C241 8(2) . .
C251 N201 C241 122.1(16) . .
C201 N201 C241 108.8(15) . .
C231 N201 C221 117.3(10) . .
C211 N201 C221 101.5(12) . .
C251 N201 C221 17.0(9) . .
C201 N201 C221 104.9(8) . .
C241 N201 C221 107.2(15) . .
C202 C201 N201 114.9(8) . .
C201 C202 C203 109.4(9) . .
C204 C203 C202 111.5(11) . .
N201 C211 C212 119.9(16) . .
N201 C211 C242 106.9(17) . .
C212 C211 C242 18.5(10) . .
C243 C212 C241 117(2) . .
C243 C212 C213 35.1(13) . .
C241 C212 C213 109(2) . .
C243 C212 C211 111.9(17) . .
C241 C212 C211 7(2) . .
C213 C212 C211 109.0(15) . .
C243 C213 C214 92(2) . .
C243 C213 C212 62.9(18) . .
C214 C213 C212 113.0(14) . .
C243 C213 C244 59.3(17) . .
C214 C213 C244 32.9(11) . .
C212 C213 C244 91.4(14) . .
C243 C213 C242 52.1(15) . .
C214 C213 C242 111.0(14) . .
C212 C213 C242 10.8(10) . .
C244 C213 C242 85.4(14) . .
C244 C214 C213 87.9(19) . .
C244 C214 C243 58.6(15) . .
C213 C214 C243 29.7(10) . .
C212 C241 N201 122(3) . .
C212 C241 C242 18.9(11) . .
N201 C241 C242 106(3) . .
C243 C242 C241 104(3) . .
C243 C242 C211 102.8(19) . .
C241 C242 C211 8(2) . .
C243 C242 C213 27.3(12) . .
C241 C242 C213 90(2) . .
C211 C242 C213 91.6(16) . .
C213 C243 C212 82(2) . .
C213 C243 C244 91(2) . .
C212 C243 C244 109(2) . .
C213 C243 C242 101(2) . .
C212 C243 C242 18.7(11) . .
C244 C243 C242 110(2) . .
C213 C243 C214 58.5(16) . .
C212 C243 C214 106.5(18) . .
C244 C243 C214 32.6(13) . .
C242 C243 C214 117.3(19) . .
C214 C244 C243 89(2) . .
C214 C244 C213 59.2(15) . .
C243 C244 C213 30.0(12) . .
C222 C221 C252 18.7(10) . .
C222 C221 N201 117.4(14) . .
C252 C221 N201 109.3(14) . .
C221 C222 C223 105.3(15) . .
C221 C222 C253 104.4(15) . .
C223 C222 C253 24.1(10) . .
C221 C222 C251 16.6(9) . .
C223 C222 C251 106.2(15) . .
C253 C222 C251 98.4(14) . .
C253 C223 C224 99(3) . .
C253 C223 C222 82(2) . .
C224 C223 C222 111.4(17) . .
C253 C223 C254 73(2) . .
C224 C223 C254 26.8(11) . .
C222 C223 C254 104.5(16) . .
C253 C223 C252 65(2) . .
C224 C223 C252 114.5(17) . .
C222 C223 C252 17.0(9) . .
C254 C223 C252 100.1(15) . .
C254 C224 C223 81(2) . .
C254 C224 C253 59.8(19) . .
C223 C224 C253 21.5(10) . .
N201 C251 C252 116.1(13) . .
N201 C251 C222 115.7(13) . .
C252 C251 C222 17.3(9) . .
C253 C252 C251 107.0(14) . .
C253 C252 C221 106.3(14) . .
C251 C252 C221 18.0(9) . .
C253 C252 C223 22.9(9) . .
C251 C252 C223 105.5(14) . .
C221 C252 C223 97.8(14) . .
C223 C253 C254 83(3) . .
C223 C253 C252 92(2) . .
C254 C253 C252 110.1(15) . .
C223 C253 C222 73(2) . .
C254 C253 C222 104.9(15) . .
C252 C253 C222 18.3(9) . .
C223 C253 C224 59(2) . .
C254 C253 C224 24.2(10) . .
C252 C253 C224 110.3(15) . .
C222 C253 C224 98.2(14) . .
C224 C254 C253 96(2) . .
C224 C254 C223 72(2) . .
C253 C254 C223 24.1(10) . .
N201 C231 C232 113.3(9) . .
C231 C232 C233 108.3(12) . .
C234 C233 C232 112.7(16) . .
C341 N301 C321 101.5(11) . .
C341 N301 C311 105.3(10) . .
C321 N301 C311 115.3(9) . .
C341 N301 C301 120.2(11) . .
C321 N301 C301 102.8(8) . .
C311 N301 C301 111.7(8) . .
C341 N301 C331 20.8(10) . .
C321 N301 C331 119.7(12) . .
C311 N301 C331 103.2(10) . .
C301 N301 C331 103.7(11) . .
C302 C301 N301 114.8(11) . .
C301 C302 C303 105.9(13) . .
C302 C303 C304 105.2(16) . .
C312 C311 N301 113.7(8) . .
C311 C312 C313 108.2(8) . .
C314 C313 C312 112.3(8) . .
N301 C321 C322 110.3(10) . .
C323 C322 C321 110.0(13) . .
C322 C323 C324 114.2(15) . .
C341 C331 C332 98(3) . .
C341 C331 N301 65(3) . .
C332 C331 N301 111.7(17) . .
C341 C331 C342 67(3) . .
C332 C331 C342 31.8(12) . .
N301 C331 C342 102.9(15) . .
C342 C332 C331 82(2) . .
C342 C332 C333 67(2) . .
C331 C332 C333 107(2) . .
C342 C332 C344 98(2) . .
C331 C332 C344 110(2) . .
C333 C332 C344 30.8(13) . .
C342 C332 C341 64.1(17) . .
C331 C332 C341 18.9(10) . .
C333 C332 C341 102(2) . .
C344 C332 C341 114.6(19) . .
C343 C333 C344 159(5) . .
C343 C333 C342 84(3) . .
C344 C333 C342 112(3) . .
C343 C333 C334 134(5) . .
C344 C333 C334 26(3) . .
C342 C333 C334 123(3) . .
C343 C333 C332 118(4) . .
C344 C333 C332 78(3) . .
C342 C333 C332 34.4(13) . .
C334 C333 C332 93(3) . .
C344 C334 C333 25(2) . .
C331 C341 N301 94(4) . .
C331 C341 C342 94(3) . .
N301 C341 C342 117.6(15) . .
C331 C341 C332 63(3) . .
N301 C341 C332 110.2(15) . .
C342 C341 C332 31.3(11) . .
C332 C342 C333 78(2) . .
C332 C342 C341 85(2) . .
C333 C342 C341 115(2) . .
C332 C342 C343 106(3) . .
C333 C342 C343 27.8(13) . .
C341 C342 C343 113.8(19) . .
C332 C342 C331 65.8(17) . .
C333 C342 C331 104.6(19) . .
C341 C342 C331 19.4(10) . .
C343 C342 C331 113.0(19) . .
C332 C342 C344 55(2) . .
C333 C342 C344 23.7(14) . .
C341 C342 C344 105.8(16) . .
C343 C342 C344 51.1(9) . .
C331 C342 C344 90.3(15) . .
C333 C343 C344 11(3) . .
C333 C343 C342 68(3) . .
C344 C343 C342 77.0(19) . .
C333 C344 C334 129(5) . .
C333 C344 C343 10(3) . .
C334 C344 C343 120(4) . .
C333 C344 C332 72(3) . .
C334 C344 C332 128(4) . .
C343 C344 C332 79.2(17) . .
C333 C344 C342 45(2) . .
C334 C344 C342 136(4) . .
C343 C344 C342 51.9(10) . .
C332 C344 C342 27.3(11) . .

loop_
_geom_bond_atom_site_label_1
_geom_bond_atom_site_label_2
_geom_bond_distance
_geom_bond_site_symmetry_2
W1 O9 1.712(5) .
W1 O5 1.774(5) .
W1 O15 1.929(5) .
W1 O12 1.935(5) .
W1 O18 2.219(4) .
W1 O23 2.246(5) .
W2 O11 1.714(5) .
W2 O7 1.792(5) .
W2 O13 1.921(5) .
W2 O17 1.941(4) .
W2 O25 2.086(5) .
W2 O19 2.365(5) .
W3 O37 1.710(5) .
W3 O35 1.871(5) .
W3 O29 1.897(5) .
W3 O32 1.906(5) .
W3 O23 2.052(5) .
W3 O27 2.335(5) .
W4 O8 1.720(5) .
W4 O4 1.786(5) .
W4 O12 1.925(5) .
W4 O14 1.957(5) .
W4 O22 2.087(5) .
W4 O18 2.281(4) .
W4 Eu1 3.7972(4) .
W5 O39 1.710(5) .
W5 O25 1.842(5) .
W5 O31 1.909(5) .
W5 O33 1.930(5) .
W5 O35 1.982(5) .
W5 O27 2.342(5) .
W6 O10 1.731(5) .
W6 O6 1.800(5) .
W6 O16 1.905(5) .
W6 O13 1.935(5) .
W6 O24 2.220(5) .
W6 O19 2.270(4) .
W7 O20 1.711(5) .
W7 O28 1.892(5) .
W7 O14 1.898(5) .
W7 O16 1.921(5) .
W7 O30 1.946(5) .
W7 O26 2.336(5) .
W8 O38 1.711(5) .
W8 O34 1.862(5) .
W8 O30 1.894(5) .
W8 O33 1.897(5) .
W8 O24 2.049(5) .
W8 O26 2.309(5) .
W9 O21 1.716(5) .
W9 O15 1.884(5) .
W9 O17 1.887(5) .
W9 O31 1.931(5) .
W9 O29 1.947(5) .
W9 O27 2.298(5) .
W10 O36 1.719(5) .
W10 O22 1.848(5) .
W10 O32 1.898(5) .
W10 O28 1.956(5) .
W10 O34 1.997(5) .
W10 O26 2.349(5) .
Eu1 O4 2.294(5) .
Eu1 O7 2.302(5) 5_677
Eu1 O6 2.363(5) 5_677
Eu1 O5 2.370(5) .
Eu1 O2 2.441(5) .
Eu1 O1 2.457(5) .
Eu1 O3 2.459(5) .
Eu1 O3 2.817(5) 5_677
Eu1 Eu1 4.4583(7) 5_677
Si1 O18 1.624(5) .
Si1 O19 1.639(5) .
Si1 O26 1.647(5) .
Si1 O27 1.655(5) .
O1 C1 1.223(10) .
O3 Eu1 2.817(5) 5_677
O6 Eu1 2.363(5) 5_677
O7 Eu1 2.302(5) 5_677
C1 C2 1.502(15) .
C1 C3 1.514(16) .
O41 C41 1.21(2) .
C41 C42 1.52(3) .
C41 C43 1.53(3) .
N810 C810 1.16(2) .
C810 C821 1.38(3) .
C810 C811 1.42(3) .
C811 C821 0.56(5) .
C811 C820 1.92(6) .
N820 C820 1.16(2) .
C820 C821 1.42(3) .
N101 C101 1.523(12) .
N101 C131 1.527(11) .
N101 C111 1.527(12) .
N101 C121 1.528(12) .
C101 C102 1.521(16) .
C102 C103 1.527(19) .
C103 C104 1.56(2) .
C111 C112 1.523(15) .
C112 C113 1.58(2) .
C113 C114 1.47(3) .
C121 C122 1.496(14) .
C122 C123 1.563(17) .
C123 C124 1.54(2) .
C131 C132 1.539(13) .
C132 C133 1.524(15) .
C133 C134 1.562(18) .
N201 C231 1.505(12) .
N201 C211 1.51(3) .
N201 C251 1.511(19) .
N201 C201 1.519(12) .
N201 C241 1.54(5) .
N201 C221 1.62(2) .
C201 C202 1.508(13) .
C202 C203 1.535(15) .
C203 C204 1.425(19) .
C211 C212 1.548(11) .
C211 C242 1.57(4) .
C212 C243 1.39(3) .
C212 C241 1.48(4) .
C212 C213 1.547(11) .
C213 C243 0.90(3) .
C213 C214 1.546(11) .
C213 C244 1.80(3) .
C213 C242 1.93(3) .
C214 C244 0.98(3) .
C214 C243 1.81(3) .
C241 C242 1.547(12) .
C242 C243 1.547(12) .
C243 C244 1.546(12) .
C221 C222 1.512(11) .
C221 C252 1.53(3) .
C222 C223 1.516(11) .
C222 C253 1.57(3) .
C222 C251 1.65(3) .
C223 C253 0.65(2) .
C223 C224 1.515(11) .
C223 C254 1.57(3) .
C223 C252 1.66(3) .
C224 C254 0.72(3) .
C224 C253 1.74(3) .
C251 C252 1.515(10) .
C252 C253 1.515(10) .
C253 C254 1.513(11) .
C231 C232 1.548(17) .
C232 C233 1.57(2) .
C233 C234 1.36(2) .
N301 C341 1.46(2) .
N301 C321 1.483(15) .
N301 C311 1.512(13) .
N301 C301 1.544(15) .
N301 C331 1.61(2) .
C301 C302 1.45(2) .
C302 C303 1.62(2) .
C303 C304 1.64(3) .
C311 C312 1.507(14) .
C312 C313 1.588(14) .
C313 C314 1.544(15) .
C321 C322 1.529(18) .
C322 C323 1.46(2) .
C323 C324 1.48(2) .
C331 C341 0.57(3) .
C331 C332 1.584(15) .
C331 C342 1.72(3) .
C332 C342 0.92(3) .
C332 C333 1.590(15) .
C332 C344 1.64(4) .
C332 C341 1.76(3) .
C333 C343 0.75(3) .
C333 C344 0.86(3) .
C333 C342 1.50(4) .
C333 C334 1.582(16) .
C334 C344 0.90(4) .
C341 C342 1.586(15) .
C342 C343 1.600(15) .
C342 C344 1.98(4) .
C343 C344 1.581(15) .

loop_
_geom_torsion_atom_site_label_1
_geom_torsion_atom_site_label_2
_geom_torsion_atom_site_label_3
_geom_torsion_atom_site_label_4
_geom_torsion
_geom_torsion_site_symmetry_1
_geom_torsion_site_symmetry_4
O8 W4 Eu1 O4 -9.9(5) . .
O12 W4 Eu1 O4 -109.1(4) . .
O14 W4 Eu1 O4 95.6(4) . .
O22 W4 Eu1 O4 177.5(5) . .
O18 W4 Eu1 O4 177.2(4) . .
O8 W4 Eu1 O7 -32.4(3) . 5_677
O4 W4 Eu1 O7 -22.5(4) . 5_677
O12 W4 Eu1 O7 -131.7(2) . 5_677
O14 W4 Eu1 O7 73.0(2) . 5_677
O22 W4 Eu1 O7 155.0(3) . 5_677
O18 W4 Eu1 O7 154.66(19) . 5_677
O8 W4 Eu1 O6 101.0(4) . 5_677
O4 W4 Eu1 O6 110.9(5) . 5_677
O12 W4 Eu1 O6 1.8(3) . 5_677
O14 W4 Eu1 O6 -153.6(3) . 5_677
O22 W4 Eu1 O6 -71.6(4) . 5_677
O18 W4 Eu1 O6 -71.9(3) . 5_677
O8 W4 Eu1 O5 115.0(3) . .
O4 W4 Eu1 O5 124.9(4) . .
O12 W4 Eu1 O5 15.8(2) . .
O14 W4 Eu1 O5 -139.53(19) . .
O22 W4 Eu1 O5 -57.6(3) . .
O18 W4 Eu1 O5 -57.88(18) . .
O8 W4 Eu1 O2 -102.5(3) . .
O4 W4 Eu1 O2 -92.6(4) . .
O12 W4 Eu1 O2 158.2(2) . .
O14 W4 Eu1 O2 2.91(19) . .
O22 W4 Eu1 O2 84.9(3) . .
O18 W4 Eu1 O2 84.56(18) . .
O8 W4 Eu1 O1 42.8(3) . .
O4 W4 Eu1 O1 52.7(4) . .
O12 W4 Eu1 O1 -56.4(2) . .
O14 W4 Eu1 O1 148.31(19) . .
O22 W4 Eu1 O1 -129.7(3) . .
O18 W4 Eu1 O1 -130.05(18) . .
O8 W4 Eu1 O3 -172.3(3) . .
O4 W4 Eu1 O3 -162.4(4) . .
O12 W4 Eu1 O3 88.49(19) . .
O14 W4 Eu1 O3 -66.84(18) . .
O22 W4 Eu1 O3 15.1(3) . .
O18 W4 Eu1 O3 14.80(17) . .
O8 W4 Eu1 O3 -110.7(3) . 5_677
O4 W4 Eu1 O3 -100.8(4) . 5_677
O12 W4 Eu1 O3 150.1(2) . 5_677
O14 W4 Eu1 O3 -5.26(19) . 5_677
O22 W4 Eu1 O3 76.7(3) . 5_677
O18 W4 Eu1 O3 76.38(18) . 5_677
O8 W4 Eu1 Eu1 -143.7(2) . 5_677
O4 W4 Eu1 Eu1 -133.8(4) . 5_677
O12 W4 Eu1 Eu1 117.11(15) . 5_677
O14 W4 Eu1 Eu1 -38.22(14) . 5_677
O22 W4 Eu1 Eu1 43.7(2) . 5_677
O18 W4 Eu1 Eu1 43.42(12) . 5_677
O4 Eu1 O1 C1 -68.1(10) . .
O7 Eu1 O1 C1 35.1(10) 5_677 .
O6 Eu1 O1 C1 119.2(10) 5_677 .
O5 Eu1 O1 C1 -147.6(10) . .
O2 Eu1 O1 C1 -28.4(11) . .
O3 Eu1 O1 C1 174.9(9) . .
O3 Eu1 O1 C1 69.7(10) 5_677 .
W4 Eu1 O1 C1 -83.2(10) . .
Eu1 Eu1 O1 C1 108.6(10) 5_677 .
O4 Eu1 O3 Eu1 125.9(2) . 5_677
O7 Eu1 O3 Eu1 -1.0(3) 5_677 5_677
O6 Eu1 O3 Eu1 -73.9(2) 5_677 5_677
O5 Eu1 O3 Eu1 -164.4(2) . 5_677
O2 Eu1 O3 Eu1 67.9(2) . 5_677
O1 Eu1 O3 Eu1 -127.4(3) . 5_677
O3 Eu1 O3 Eu1 0.0 5_677 5_677
W4 Eu1 O3 Eu1 132.01(16) . 5_677
O8 W4 O4 Eu1 171.9(4) . .
O12 W4 O4 Eu1 70.9(4) . .
O14 W4 O4 Eu1 -84.9(4) . .
O22 W4 O4 Eu1 -7.1(13) . .
O18 W4 O4 Eu1 -2.5(4) . .
O7 Eu1 O4 W4 159.8(4) 5_677 .
O6 Eu1 O4 W4 -109.5(5) 5_677 .
O5 Eu1 O4 W4 -50.1(4) . .
O2 Eu1 O4 W4 79.8(4) . .
O1 Eu1 O4 W4 -126.2(4) . .
O3 Eu1 O4 W4 19.2(4) . .
O3 Eu1 O4 W4 95.5(4) 5_677 .
Eu1 Eu1 O4 W4 56.0(4) 5_677 .
O9 W1 O5 Eu1 -159.4(4) . .
O15 W1 O5 Eu1 98.3(4) . .
O12 W1 O5 Eu1 -59.4(4) . .
O18 W1 O5 Eu1 14.9(4) . .
O23 W1 O5 Eu1 7.4(11) . .
O4 Eu1 O5 W1 43.2(4) . .
O7 Eu1 O5 W1 131.8(4) 5_677 .
O6 Eu1 O5 W1 -158.6(4) 5_677 .
O2 Eu1 O5 W1 -13.2(5) . .
O1 Eu1 O5 W1 126.4(4) . .
O3 Eu1 O5 W1 -75.1(4) . .
O3 Eu1 O5 W1 -96.6(4) 5_677 .
W4 Eu1 O5 W1 27.5(3) . .
Eu1 Eu1 O5 W1 -84.5(4) 5_677 .
O10 W6 O6 Eu1 -111.6(4) . 5_677
O16 W6 O6 Eu1 146.5(4) . 5_677
O13 W6 O6 Eu1 -11.4(4) . 5_677
O24 W6 O6 Eu1 54.4(9) . 5_677
O19 W6 O6 Eu1 62.8(4) . 5_677
O11 W2 O7 Eu1 129.8(5) . 5_677
O13 W2 O7 Eu1 26.9(5) . 5_677
O17 W2 O7 Eu1 -126.3(5) . 5_677
O25 W2 O7 Eu1 -45.0(12) . 5_677
O19 W2 O7 Eu1 -45.9(5) . 5_677
O8 W4 O12 W1 -175.8(3) . .
O4 W4 O12 W1 -72.6(3) . .
O14 W4 O12 W1 31.2(6) . .
O22 W4 O12 W1 95.6(3) . .
O18 W4 O12 W1 15.1(2) . .
Eu1 W4 O12 W1 -49.5(2) . .
O9 W1 O12 W4 173.9(3) . .
O5 W1 O12 W4 69.3(3) . .
O15 W1 O12 W4 -50.1(6) . .
O18 W1 O12 W4 -15.5(2) . .
O23 W1 O12 W4 -95.8(3) . .
O11 W2 O13 W6 -176.8(3) . .
O7 W2 O13 W6 -74.9(3) . .
O17 W2 O13 W6 29.2(6) . .
O25 W2 O13 W6 93.4(3) . .
O19 W2 O13 W6 12.8(2) . .
O10 W6 O13 W2 174.6(3) . .
O6 W6 O13 W2 69.7(3) . .
O16 W6 O13 W2 -50.0(6) . .
O24 W6 O13 W2 -94.7(3) . .
O19 W6 O13 W2 -13.2(2) . .
O20 W7 O14 W4 138.6(5) . .
O28 W7 O14 W4 37.6(5) . .
O16 W7 O14 W4 -118.1(5) . .
O30 W7 O14 W4 -37.9(9) . .
O26 W7 O14 W4 -38.2(5) . .
O8 W4 O14 W7 -98.7(5) . .
O4 W4 O14 W7 158.2(5) . .
O12 W4 O14 W7 53.9(8) . .
O22 W4 O14 W7 -10.0(5) . .
O18 W4 O14 W7 69.5(5) . .
Eu1 W4 O14 W7 133.8(5) . .
O21 W9 O15 W1 -134.3(6) . .
O17 W9 O15 W1 123.0(6) . .
O31 W9 O15 W1 31.4(9) . .
O29 W9 O15 W1 -35.3(6) . .
O27 W9 O15 W1 39.7(5) . .
O9 W1 O15 W9 99.9(6) . .
O5 W1 O15 W9 -155.1(6) . .
O12 W1 O15 W9 -35.8(9) . .
O18 W1 O15 W9 -69.2(6) . .
O23 W1 O15 W9 9.0(6) . .
O10 W6 O16 W7 99.6(6) . .
O6 W6 O16 W7 -155.2(6) . .
O13 W6 O16 W7 -35.6(9) . .
O24 W6 O16 W7 8.0(6) . .
O19 W6 O16 W7 -71.1(6) . .
O20 W7 O16 W6 -135.0(6) . .
O28 W7 O16 W6 33.2(9) . .
O14 W7 O16 W6 122.1(6) . .
O30 W7 O16 W6 -35.3(6) . .
O26 W7 O16 W6 39.5(5) . .
O21 W9 O17 W2 142.7(5) . .
O15 W9 O17 W2 -114.2(5) . .
O31 W9 O17 W2 42.0(5) . .
O29 W9 O17 W2 -23.6(9) . .
O27 W9 O17 W2 -33.6(5) . .
O11 W2 O17 W9 -102.4(5) . .
O7 W2 O17 W9 155.5(5) . .
O13 W2 O17 W9 51.4(8) . .
O25 W2 O17 W9 -12.4(5) . .
O19 W2 O17 W9 67.3(5) . .
O19 Si1 O18 W1 -105.8(3) . .
O26 Si1 O18 W1 130.7(3) . .
O27 Si1 O18 W1 13.6(4) . .
O19 Si1 O18 W4 116.7(3) . .
O26 Si1 O18 W4 -6.8(4) . .
O27 Si1 O18 W4 -123.9(3) . .
O9 W1 O18 Si1 -83.4(11) . .
O5 W1 O18 Si1 125.8(3) . .
O15 W1 O18 Si1 28.8(3) . .
O12 W1 O18 Si1 -136.9(4) . .
O23 W1 O18 Si1 -56.2(3) . .
O9 W1 O18 W4 65.3(11) . .
O5 W1 O18 W4 -85.5(2) . .
O15 W1 O18 W4 177.4(2) . .
O12 W1 O18 W4 11.73(18) . .
O23 W1 O18 W4 92.41(18) . .
O8 W4 O18 Si1 76.4(11) . .
O4 W4 O18 Si1 -129.6(4) . .
O12 W4 O18 Si1 135.9(4) . .
O14 W4 O18 Si1 -37.3(3) . .
O22 W4 O18 Si1 49.4(3) . .
Eu1 W4 O18 Si1 -130.8(4) . .
O8 W4 O18 W1 -71.4(10) . .
O4 W4 O18 W1 82.6(2) . .
O12 W4 O18 W1 -11.87(19) . .
O14 W4 O18 W1 174.9(2) . .
O22 W4 O18 W1 -98.37(19) . .
Eu1 W4 O18 W1 81.44(13) . .
O18 Si1 O19 W6 -111.4(3) . .
O26 Si1 O19 W6 9.9(4) . .
O27 Si1 O19 W6 127.3(3) . .
O18 Si1 O19 W2 121.6(3) . .
O26 Si1 O19 W2 -117.2(3) . .
O27 Si1 O19 W2 0.2(4) . .
O10 W6 O19 Si1 -82.2(12) . .
O6 W6 O19 Si1 130.0(3) . .
O16 W6 O19 Si1 32.8(3) . .
O13 W6 O19 Si1 -132.1(3) . .
O24 W6 O19 Si1 -52.5(3) . .
O10 W6 O19 W2 59.3(12) . .
O6 W6 O19 W2 -88.5(2) . .
O16 W6 O19 W2 174.35(19) . .
O13 W6 O19 W2 9.39(17) . .
O24 W6 O19 W2 89.01(17) . .
O11 W2 O19 Si1 67.0(11) . .
O7 W2 O19 Si1 -136.4(3) . .
O13 W2 O19 Si1 129.7(4) . .
O17 W2 O19 Si1 -42.6(3) . .
O25 W2 O19 Si1 43.8(3) . .
O11 W2 O19 W6 -72.3(11) . .
O7 W2 O19 W6 84.3(2) . .
O13 W2 O19 W6 -9.55(18) . .
O17 W2 O19 W6 178.1(2) . .
O25 W2 O19 W6 -95.45(18) . .
O36 W10 O22 W4 -136.4(5) . .
O32 W10 O22 W4 121.7(5) . .
O28 W10 O22 W4 -36.9(5) . .
O34 W10 O22 W4 33.9(8) . .
O26 W10 O22 W4 37.5(4) . .
O8 W4 O22 W10 112.8(5) . .
O4 W4 O22 W10 -68.2(12) . .
O12 W4 O22 W10 -147.3(5) . .
O14 W4 O22 W10 10.3(5) . .
O18 W4 O22 W10 -72.9(5) . .
Eu1 W4 O22 W10 -73.2(5) . .
O37 W3 O23 W1 140.2(4) . .
O35 W3 O23 W1 -39.1(7) . .
O29 W3 O23 W1 41.1(4) . .
O32 W3 O23 W1 -120.9(4) . .
O27 W3 O23 W1 -34.7(4) . .
O9 W1 O23 W3 -111.9(4) . .
O5 W1 O23 W3 81.0(9) . .
O15 W1 O23 W3 -11.7(4) . .
O12 W1 O23 W3 150.2(4) . .
O18 W1 O23 W3 73.4(4) . .
O38 W8 O24 W6 135.8(4) . .
O34 W8 O24 W6 -40.7(7) . .
O30 W8 O24 W6 39.0(4) . .
O33 W8 O24 W6 -125.0(4) . .
O26 W8 O24 W6 -38.0(3) . .
O10 W6 O24 W8 -109.0(4) . .
O6 W6 O24 W8 84.6(8) . .
O16 W6 O24 W8 -9.3(4) . .
O13 W6 O24 W8 152.9(4) . .
O19 W6 O24 W8 76.0(4) . .
O39 W5 O25 W2 -131.3(5) . .
O31 W5 O25 W2 -30.2(5) . .
O33 W5 O25 W2 129.0(5) . .
O35 W5 O25 W2 48.7(8) . .
O27 W5 O25 W2 44.3(4) . .
O11 W2 O25 W5 106.6(5) . .
O7 W2 O25 W5 -78.5(11) . .
O13 W2 O25 W5 -151.4(5) . .
O17 W2 O25 W5 3.8(5) . .
O19 W2 O25 W5 -77.5(5) . .
O18 Si1 O26 W8 -178.7(3) . .
O19 Si1 O26 W8 59.6(4) . .
O27 Si1 O26 W8 -58.7(4) . .
O18 Si1 O26 W7 60.2(3) . .
O19 Si1 O26 W7 -61.4(4) . .
O27 Si1 O26 W7 -179.7(3) . .
O18 Si1 O26 W10 -55.1(3) . .
O19 Si1 O26 W10 -176.7(3) . .
O27 Si1 O26 W10 65.0(3) . .
O38 W8 O26 Si1 -155.0(19) . .
O34 W8 O26 Si1 132.5(4) . .
O30 W8 O26 Si1 -130.7(4) . .
O33 W8 O26 Si1 37.9(3) . .
O24 W8 O26 Si1 -46.3(3) . .
O38 W8 O26 W7 -21(2) . .
O34 W8 O26 W7 -93.4(2) . .
O30 W8 O26 W7 3.33(18) . .
O33 W8 O26 W7 171.97(19) . .
O24 W8 O26 W7 87.76(18) . .
O38 W8 O26 W10 69(2) . .
O34 W8 O26 W10 -3.34(18) . .
O30 W8 O26 W10 93.4(2) . .
O33 W8 O26 W10 -97.93(19) . .
O24 W8 O26 W10 177.85(19) . .
O20 W7 O26 Si1 165.0(19) . .
O28 W7 O26 Si1 -136.9(3) . .
O14 W7 O26 Si1 -46.3(3) . .
O16 W7 O26 Si1 45.7(3) . .
O30 W7 O26 Si1 133.9(3) . .
O20 W7 O26 W8 28(2) . .
O28 W7 O26 W8 86.0(2) . .
O14 W7 O26 W8 176.6(2) . .
O16 W7 O26 W8 -91.39(19) . .
O30 W7 O26 W8 -3.27(18) . .
O20 W7 O26 W10 -64(2) . .
O28 W7 O26 W10 -6.03(18) . .
O14 W7 O26 W10 84.61(19) . .
O16 W7 O26 W10 176.6(2) . .
O30 W7 O26 W10 -95.3(2) . .
O36 W10 O26 Si1 -173.9(13) . .
O22 W10 O26 Si1 46.2(3) . .
O32 W10 O26 Si1 -45.6(3) . .
O28 W10 O26 Si1 136.5(3) . .
O34 W10 O26 Si1 -135.4(3) . .
O36 W10 O26 W8 -35.3(14) . .
O22 W10 O26 W8 -175.2(2) . .
O32 W10 O26 W8 93.03(19) . .
O28 W10 O26 W8 -84.91(19) . .
O34 W10 O26 W8 3.16(17) . .
O36 W10 O26 W7 55.5(14) . .
O22 W10 O26 W7 -84.4(2) . .
O32 W10 O26 W7 -176.2(2) . .
O28 W10 O26 W7 5.87(17) . .
O34 W10 O26 W7 93.9(2) . .
O18 Si1 O27 W9 -61.8(3) . .
O19 Si1 O27 W9 58.5(3) . .
O26 Si1 O27 W9 179.7(3) . .
O18 Si1 O27 W3 58.2(4) . .
O19 Si1 O27 W3 178.5(3) . .
O26 Si1 O27 W3 -60.3(3) . .
O18 Si1 O27 W5 -179.0(3) . .
O19 Si1 O27 W5 -58.7(3) . .
O26 Si1 O27 W5 62.5(3) . .
O21 W9 O27 Si1 161.8(18) . .
O15 W9 O27 Si1 44.1(3) . .
O17 W9 O27 Si1 -50.9(3) . .
O31 W9 O27 Si1 -139.4(3) . .
O29 W9 O27 Si1 133.0(3) . .
O21 W9 O27 W3 26.4(19) . .
O15 W9 O27 W3 -91.38(19) . .
O17 W9 O27 W3 173.64(19) . .
O31 W9 O27 W3 85.15(19) . .
O29 W9 O27 W3 -2.52(18) . .
O21 W9 O27 W5 -65.3(19) . .
O15 W9 O27 W5 177.0(2) . .
O17 W9 O27 W5 82.03(18) . .
O31 W9 O27 W5 -6.46(17) . .
O29 W9 O27 W5 -94.13(19) . .
O37 W3 O27 Si1 -161(2) . .
O35 W3 O27 Si1 131.3(4) . .
O29 W3 O27 Si1 -130.6(4) . .
O32 W3 O27 Si1 37.3(3) . .
O23 W3 O27 Si1 -46.7(3) . .
O37 W3 O27 W9 -28(2) . .
O35 W3 O27 W9 -95.5(2) . .
O29 W3 O27 W9 2.58(18) . .
O32 W3 O27 W9 170.5(2) . .
O23 W3 O27 W9 86.50(18) . .
O37 W3 O27 W5 63(2) . .
O35 W3 O27 W5 -4.86(18) . .
O29 W3 O27 W5 93.2(2) . .
O32 W3 O27 W5 -98.89(19) . .
O23 W3 O27 W5 177.1(2) . .
O39 W5 O27 Si1 -164.1(14) . .
O25 W5 O27 Si1 45.6(3) . .
O31 W5 O27 Si1 138.1(3) . .
O33 W5 O27 Si1 -44.7(3) . .
O35 W5 O27 Si1 -132.5(3) . .
O39 W5 O27 W9 64.4(15) . .
O25 W5 O27 W9 -85.92(19) . .
O31 W5 O27 W9 6.55(17) . .
O33 W5 O27 W9 -176.19(19) . .
O35 W5 O27 W9 96.0(2) . .
O39 W5 O27 W3 -27.0(15) . .
O25 W5 O27 W3 -177.3(2) . .
O31 W5 O27 W3 -84.83(19) . .
O33 W5 O27 W3 92.42(19) . .
O35 W5 O27 W3 4.64(17) . .
O20 W7 O28 W10 -177.1(3) . .
O14 W7 O28 W10 -74.7(3) . .
O16 W7 O28 W10 14.6(7) . .
O30 W7 O28 W10 83.2(3) . .
O26 W7 O28 W10 8.3(2) . .
O36 W10 O28 W7 178.8(3) . .
O22 W10 O28 W7 75.1(3) . .
O32 W10 O28 W7 -13.9(7) . .
O34 W10 O28 W7 -81.4(3) . .
O26 W10 O28 W7 -8.3(2) . .
O37 W3 O29 W9 173.7(3) . .
O35 W3 O29 W9 69.4(3) . .
O32 W3 O29 W9 -34.9(7) . .
O23 W3 O29 W9 -85.3(3) . .
O27 W3 O29 W9 -3.5(2) . .
O21 W9 O29 W3 -173.2(3) . .
O15 W9 O29 W3 85.2(3) . .
O17 W9 O29 W3 -6.8(7) . .
O31 W9 O29 W3 -72.9(3) . .
O27 W9 O29 W3 3.5(2) . .
O38 W8 O30 W7 172.8(3) . .
O34 W8 O30 W7 69.5(3) . .
O33 W8 O30 W7 -37.0(7) . .
O24 W8 O30 W7 -85.4(3) . .
O26 W8 O30 W7 -4.6(2) . .
O20 W7 O30 W8 -172.2(3) . .
O28 W7 O30 W8 -71.9(3) . .
O14 W7 O30 W8 4.2(7) . .
O16 W7 O30 W8 85.5(3) . .
O26 W7 O30 W8 4.5(2) . .
O39 W5 O31 W9 178.5(3) . .
O25 W5 O31 W9 73.4(3) . .
O33 W5 O31 W9 -16.6(7) . .
O35 W5 O31 W9 -82.1(3) . .
O27 W5 O31 W9 -8.9(2) . .
O21 W9 O31 W5 -176.7(3) . .
O15 W9 O31 W5 17.5(7) . .
O17 W9 O31 W5 -75.5(3) . .
O29 W9 O31 W5 84.7(3) . .
O27 W9 O31 W5 9.0(2) . .
O36 W10 O32 W3 -140.7(7) . .
O22 W10 O32 W3 -36.4(8) . .
O28 W10 O32 W3 52.1(11) . .
O34 W10 O32 W3 118.8(8) . .
O26 W10 O32 W3 46.7(7) . .
O37 W3 O32 W10 138.3(8) . .
O35 W3 O32 W10 -117.6(8) . .
O29 W3 O32 W10 -13.2(11) . .
O23 W3 O32 W10 36.9(7) . .
O27 W3 O32 W10 -43.4(7) . .
O38 W8 O33 W5 138.6(7) . .
O34 W8 O33 W5 -117.8(7) . .
O30 W8 O33 W5 -11.4(12) . .
O24 W8 O33 W5 36.7(7) . .
O26 W8 O33 W5 -42.9(7) . .
O39 W5 O33 W8 -141.8(7) . .
O25 W5 O33 W8 -37.0(7) . .
O31 W5 O33 W8 53.2(11) . .
O35 W5 O33 W8 118.4(7) . .
O27 W5 O33 W8 45.7(7) . .
O38 W8 O34 W10 -169.2(3) . .
O30 W8 O34 W10 -70.0(3) . .
O33 W8 O34 W10 89.4(3) . .
O24 W8 O34 W10 7.3(7) . .
O26 W8 O34 W10 4.6(3) . .
O36 W10 O34 W8 169.6(3) . .
O22 W10 O34 W8 -0.7(7) . .
O32 W10 O34 W8 -89.2(3) . .
O28 W10 O34 W8 71.1(3) . .
O26 W10 O34 W8 -4.6(3) . .
O37 W3 O35 W5 -168.1(3) . .
O29 W3 O35 W5 -66.3(3) . .
O32 W3 O35 W5 90.8(3) . .
O23 W3 O35 W5 11.2(7) . .
O27 W3 O35 W5 6.7(2) . .
O39 W5 O35 W3 168.7(3) . .
O25 W5 O35 W3 -11.3(7) . .
O31 W5 O35 W3 68.8(3) . .
O33 W5 O35 W3 -92.3(3) . .
O27 W5 O35 W3 -6.8(3) . .
Eu1 O1 C1 C2 29.3(15) . .
Eu1 O1 C1 C3 -146.7(9) . .
N810 C810 C811 C821 169(9) . .
N810 C810 C811 C820 160(10) . .
C821 C810 C811 C820 -10(5) . .
C821 C811 C820 N820 -165(14) . .
C810 C811 C820 N820 -140(11) . .
C810 C811 C820 C821 25(11) . .
C820 C811 C821 C810 154(11) . .
C810 C811 C821 C820 -154(11) . .
N810 C810 C821 C811 -155(19) . .
N810 C810 C821 C820 9(20) . .
C811 C810 C821 C820 164(7) . .
N820 C820 C821 C811 42(37) . .
N820 C820 C821 C810 -107(32) . .
C811 C820 C821 C810 -148(14) . .
C131 N101 C101 C102 63.5(11) . .
C111 N101 C101 C102 -54.2(11) . .
C121 N101 C101 C102 -176.2(9) . .
N101 C101 C102 C103 171.4(10) . .
C101 C102 C103 C104 176.8(12) . .
C101 N101 C111 C112 -55.7(11) . .
C131 N101 C111 C112 -176.5(8) . .
C121 N101 C111 C112 62.8(11) . .
N101 C111 C112 C113 176.4(9) . .
C111 C112 C113 C114 -172.3(15) . .
C101 N101 C121 C122 -179.5(8) . .
C131 N101 C121 C122 -59.0(10) . .
C111 N101 C121 C122 58.9(10) . .
N101 C121 C122 C123 176.2(8) . .
C121 C122 C123 C124 177.4(11) . .
C101 N101 C131 C132 63.6(10) . .
C111 N101 C131 C132 -175.5(7) . .
C121 N101 C131 C132 -53.9(9) . .
N101 C131 C132 C133 -176.6(8) . .
C131 C132 C133 C134 -176.9(9) . .
C231 N201 C201 C202 -56.7(10) . .
C211 N201 C201 C202 64.2(13) . .
C251 N201 C201 C202 -167.2(11) . .
C241 N201 C201 C202 60.8(15) . .
C221 N201 C201 C202 175.2(11) . .
N201 C201 C202 C203 -173.3(8) . .
C201 C202 C203 C204 -166.3(11) . .
C231 N201 C211 C212 166.7(15) . .
C251 N201 C211 C212 -80.7(19) . .
C201 N201 C211 C212 42(2) . .
C241 N201 C211 C212 67(12) . .
C221 N201 C211 C212 -70.5(18) . .
C231 N201 C211 C242 -179.1(14) . .
C251 N201 C211 C242 -66.4(19) . .
C201 N201 C211 C242 56.7(18) . .
C241 N201 C211 C242 81(12) . .
C221 N201 C211 C242 -56.3(17) . .
N201 C211 C212 C243 144.7(19) . .
C242 C211 C212 C243 97(4) . .
N201 C211 C212 C241 -84(21) . .
C242 C211 C212 C241 -132(22) . .
N201 C211 C212 C213 -177.9(14) . .
C242 C211 C212 C213 134(4) . .
C241 C212 C213 C243 -109(3) . .
C211 C212 C213 C243 -101(2) . .
C243 C212 C213 C214 -80(2) . .
C241 C212 C213 C214 171(2) . .
C211 C212 C213 C214 179.0(15) . .
C243 C212 C213 C244 -54.1(19) . .
C241 C212 C213 C244 -163(2) . .
C211 C212 C213 C244 -155.5(16) . .
C243 C212 C213 C242 2(6) . .
C241 C212 C213 C242 -107(6) . .
C211 C212 C213 C242 -99(6) . .
C243 C213 C214 C244 -9(3) . .
C212 C213 C214 C244 53(3) . .
C242 C213 C214 C244 41(3) . .
C212 C213 C214 C243 61(2) . .
C244 C213 C214 C243 9(3) . .
C242 C213 C214 C243 49.7(16) . .
C243 C212 C241 N201 134(3) . .
C213 C212 C241 N201 171(2) . .
C211 C212 C241 N201 83(21) . .
C243 C212 C241 C242 99(4) . .
C213 C212 C241 C242 136(4) . .
C211 C212 C241 C242 48(21) . .
C231 N201 C241 C212 178(2) . .
C211 N201 C241 C212 -100(12) . .
C251 N201 C241 C212 -65(3) . .
C201 N201 C241 C212 57(3) . .
C221 N201 C241 C212 -56(3) . .
C231 N201 C241 C242 -171.1(19) . .
C211 N201 C241 C242 -89(12) . .
C251 N201 C241 C242 -54(3) . .
C201 N201 C241 C242 68(2) . .
C221 N201 C241 C242 -45(3) . .
C212 C241 C242 C243 -55(3) . .
N201 C241 C242 C243 156(2) . .
C212 C241 C242 C211 -135(21) . .
N201 C241 C242 C211 76(20) . .
C212 C241 C242 C213 -32(3) . .
N201 C241 C242 C213 179(2) . .
N201 C211 C242 C243 164.1(18) . .
C212 C211 C242 C243 -58(3) . .
N201 C211 C242 C241 -94(20) . .
C212 C211 C242 C241 44(20) . .
N201 C211 C242 C213 -170.8(13) . .
C212 C211 C242 C213 -33(3) . .
C214 C213 C242 C243 -75(2) . .
C212 C213 C242 C243 -178(7) . .
C244 C213 C242 C243 -54(2) . .
C243 C213 C242 C241 -123(3) . .
C214 C213 C242 C241 162(2) . .
C212 C213 C242 C241 60(6) . .
C244 C213 C242 C241 -177(2) . .
C243 C213 C242 C211 -115(3) . .
C214 C213 C242 C211 169.5(16) . .
C212 C213 C242 C211 67(6) . .
C244 C213 C242 C211 -169.6(17) . .
C214 C213 C243 C212 115.0(14) . .
C244 C213 C243 C212 110(2) . .
C242 C213 C243 C212 -0.5(15) . .
C214 C213 C243 C244 5.4(18) . .
C212 C213 C243 C244 -110(2) . .
C242 C213 C243 C244 -110(2) . .
C214 C213 C243 C242 115.6(18) . .
C212 C213 C243 C242 0.5(15) . .
C244 C213 C243 C242 110(2) . .
C212 C213 C243 C214 -115.0(14) . .
C244 C213 C243 C214 -5.4(18) . .
C242 C213 C243 C214 -115.6(18) . .
C241 C212 C243 C213 86(3) . .
C211 C212 C243 C213 92(2) . .
C241 C212 C243 C244 174(3) . .
C213 C212 C243 C244 88(3) . .
C211 C212 C243 C244 -180(2) . .
C241 C212 C243 C242 -93(5) . .
C213 C212 C243 C242 -178(5) . .
C211 C212 C243 C242 -86(4) . .
C241 C212 C243 C214 140(2) . .
C213 C212 C243 C214 53.7(17) . .
C211 C212 C243 C214 145.9(17) . .
C241 C242 C243 C213 60(3) . .
C211 C242 C243 C213 68(3) . .
C241 C242 C243 C212 62(4) . .
C211 C242 C243 C212 69(4) . .
C213 C242 C243 C212 2(5) . .
C241 C242 C243 C244 155(3) . .
C211 C242 C243 C244 162(2) . .
C213 C242 C243 C244 95(3) . .
C241 C242 C243 C214 120(2) . .
C211 C242 C243 C214 128(2) . .
C213 C242 C243 C214 60(2) . .
C244 C214 C243 C213 170(3) . .
C244 C214 C243 C212 100(3) . .
C213 C214 C243 C212 -69(2) . .
C213 C214 C243 C244 -170(3) . .
C244 C214 C243 C242 84(3) . .
C213 C214 C243 C242 -86(3) . .
C213 C214 C244 C243 5.0(17) . .
C243 C214 C244 C213 -5.0(17) . .
C213 C243 C244 C214 -9(3) . .
C212 C243 C244 C214 -90(3) . .
C242 C243 C244 C214 -110(3) . .
C212 C243 C244 C213 -82(2) . .
C242 C243 C244 C213 -102(3) . .
C214 C243 C244 C213 9(3) . .
C243 C213 C244 C214 170(3) . .
C212 C213 C244 C214 -133(2) . .
C242 C213 C244 C214 -142(2) . .
C214 C213 C244 C243 -170(3) . .
C212 C213 C244 C243 57(2) . .
C242 C213 C244 C243 48.0(18) . .
C231 N201 C221 C222 55.4(19) . .
C211 N201 C221 C222 -58.9(18) . .
C251 N201 C221 C222 88(4) . .
C201 N201 C221 C222 -179.9(14) . .
C241 N201 C221 C222 -64(2) . .
C231 N201 C221 C252 37.1(17) . .
C211 N201 C221 C252 -77.3(16) . .
C251 N201 C221 C252 70(3) . .
C201 N201 C221 C252 161.8(12) . .
C241 N201 C221 C252 -83(2) . .
C252 C221 C222 C223 -97(3) . .
N201 C221 C222 C223 -165.2(16) . .
C252 C221 C222 C253 -72(3) . .
N201 C221 C222 C253 -140.3(16) . .
C252 C221 C222 C251 -2(5) . .
N201 C221 C222 C251 -70(4) . .
C221 C222 C223 C253 91(3) . .
C251 C222 C223 C253 74(3) . .
C221 C222 C223 C224 -171.6(19) . .
C253 C222 C223 C224 97(3) . .
C251 C222 C223 C224 171.2(19) . .
C221 C222 C223 C254 161.1(17) . .
C253 C222 C223 C254 70(2) . .
C251 C222 C223 C254 143.9(17) . .
C221 C222 C223 C252 84(3) . .
C253 C222 C223 C252 -7(4) . .
C251 C222 C223 C252 67(3) . .
C253 C223 C224 C254 6(4) . .
C222 C223 C224 C254 -80(3) . .
C252 C223 C224 C254 -62(3) . .
C222 C223 C224 C253 -85(3) . .
C254 C223 C224 C253 -6(4) . .
C252 C223 C224 C253 -67(2) . .
C231 N201 C251 C252 66.7(16) . .
C211 N201 C251 C252 -47.6(19) . .
C201 N201 C251 C252 -176.4(13) . .
C241 N201 C251 C252 -52(2) . .
C221 N201 C251 C252 -84(4) . .
C231 N201 C251 C222 85.9(15) . .
C211 N201 C251 C222 -28.4(19) . .
C201 N201 C251 C222 -157.2(13) . .
C241 N201 C251 C222 -33(2) . .
C221 N201 C251 C222 -65(3) . .
C221 C222 C251 N201 83(4) . .
C223 C222 C251 N201 172.1(15) . .
C253 C222 C251 N201 -164.4(14) . .
C221 C222 C251 C252 178(6) . .
C223 C222 C251 C252 -92(3) . .
C253 C222 C251 C252 -69(3) . .
N201 C251 C252 C253 -178.1(15) . .
C222 C251 C252 C253 89(3) . .
N201 C251 C252 C221 91(4) . .
C222 C251 C252 C221 -2(5) . .
N201 C251 C252 C223 158.2(15) . .
C222 C251 C252 C223 65(3) . .
C222 C221 C252 C253 83(3) . .
N201 C221 C252 C253 -157.4(14) . .
C222 C221 C252 C251 178(5) . .
N201 C221 C252 C251 -62(4) . .
C222 C221 C252 C223 62(3) . .
N201 C221 C252 C223 -179.2(14) . .
C224 C223 C252 C253 89(3) . .
C222 C223 C252 C253 172(4) . .
C254 C223 C252 C253 66(2) . .
C253 C223 C252 C251 97(3) . .
C224 C223 C252 C251 -173.5(19) . .
C222 C223 C252 C251 -90(3) . .
C254 C223 C252 C251 162.7(16) . .
C253 C223 C252 C221 114(3) . .
C224 C223 C252 C221 -156.8(19) . .
C222 C223 C252 C221 -74(3) . .
C254 C223 C252 C221 179.4(15) . .
C224 C223 C253 C254 -2.7(18) . .
C222 C223 C253 C254 107.8(14) . .
C252 C223 C253 C254 110.1(14) . .
C224 C223 C253 C252 -112.7(17) . .
C222 C223 C253 C252 -2.2(13) . .
C254 C223 C253 C252 -110.1(14) . .
C224 C223 C253 C222 -110.5(18) . .
C254 C223 C253 C222 -107.8(14) . .
C252 C223 C253 C222 2.2(13) . .
C222 C223 C253 C224 110.5(18) . .
C254 C223 C253 C224 2.7(18) . .
C252 C223 C253 C224 112.7(17) . .
C251 C252 C253 C223 -90(3) . .
C221 C252 C253 C223 -71(3) . .
C251 C252 C253 C254 -173.0(16) . .
C221 C252 C253 C254 -154.2(17) . .
C223 C252 C253 C254 -83(3) . .
C251 C252 C253 C222 -96(3) . .
C221 C252 C253 C222 -78(3) . .
C223 C252 C253 C222 -7(4) . .
C251 C252 C253 C224 -147.2(16) . .
C221 C252 C253 C224 -128.3(17) . .
C223 C252 C253 C224 -58(2) . .
C221 C222 C253 C223 -95(3) . .
C251 C222 C253 C223 -111(3) . .
C221 C222 C253 C254 -173.3(16) . .
C223 C222 C253 C254 -78(3) . .
C251 C222 C253 C254 170.9(16) . .
C221 C222 C253 C252 78(3) . .
C223 C222 C253 C252 173(4) . .
C251 C222 C253 C252 62(3) . .
C221 C222 C253 C224 -149.5(16) . .
C223 C222 C253 C224 -54(2) . .
C251 C222 C253 C224 -165.3(15) . .
C254 C224 C253 C223 -174(4) . .
C223 C224 C253 C254 174(4) . .
C254 C224 C253 C252 -94(3) . .
C223 C224 C253 C252 79(3) . .
C254 C224 C253 C222 -108(3) . .
C223 C224 C253 C222 65(2) . .
C223 C224 C254 C253 -2.4(16) . .
C253 C224 C254 C223 2.4(16) . .
C223 C253 C254 C224 6(4) . .
C252 C253 C254 C224 95(3) . .
C222 C253 C254 C224 76(3) . .
C252 C253 C254 C223 89(3) . .
C222 C253 C254 C223 71(2) . .
C224 C253 C254 C223 -6(4) . .
C253 C223 C254 C224 -174(4) . .
C222 C223 C254 C224 109(3) . .
C252 C223 C254 C224 126(3) . .
C224 C223 C254 C253 174(4) . .
C222 C223 C254 C253 -77(3) . .
C252 C223 C254 C253 -60(2) . .
C211 N201 C231 C232 172.5(11) . .
C251 N201 C231 C232 51.1(12) . .
C201 N201 C231 C232 -60.7(11) . .
C241 N201 C231 C232 -179.5(17) . .
C221 N201 C231 C232 60.5(13) . .
N201 C231 C232 C233 -178.1(10) . .
C231 C232 C233 C234 -65.2(18) . .
C341 N301 C301 C302 66.8(16) . .
C321 N301 C301 C302 178.5(11) . .
C311 N301 C301 C302 -57.3(14) . .
C331 N301 C301 C302 53.1(15) . .
N301 C301 C302 C303 172.9(11) . .
C301 C302 C303 C304 174.8(15) . .
C341 N301 C311 C312 169.8(12) . .
C321 N301 C311 C312 58.7(12) . .
C301 N301 C311 C312 -58.1(11) . .
C331 N301 C311 C312 -168.9(12) . .
N301 C311 C312 C313 -169.5(8) . .
C311 C312 C313 C314 -63.4(11) . .
C341 N301 C321 C322 -54.9(13) . .
C311 N301 C321 C322 58.4(13) . .
C301 N301 C321 C322 -179.9(10) . .
C331 N301 C321 C322 -65.7(15) . .
N301 C321 C322 C323 -166.4(12) . .
C321 C322 C323 C324 62.8(18) . .
C321 N301 C331 C341 31(3) . .
C311 N301 C331 C341 -99(3) . .
C301 N301 C331 C341 145(3) . .
C341 N301 C331 C332 -89(3) . .
C321 N301 C331 C332 -57(2) . .
C311 N301 C331 C332 172.9(17) . .
C301 N301 C331 C332 56(2) . .
C341 N301 C331 C342 -56(3) . .
C321 N301 C331 C342 -25.2(19) . .
C311 N301 C331 C342 -154.9(13) . .
C301 N301 C331 C342 88.5(15) . .
C341 C331 C332 C342 13(4) . .
N301 C331 C332 C342 79(3) . .
C341 C331 C332 C333 77(4) . .
N301 C331 C332 C333 143(2) . .
C342 C331 C332 C333 63(3) . .
C341 C331 C332 C344 109(4) . .
N301 C331 C332 C344 174.9(18) . .
C342 C331 C332 C344 96(3) . .
N301 C331 C332 C341 66(4) . .
C342 C331 C332 C341 -13(4) . .
C342 C332 C333 C343 8(5) . .
C331 C332 C333 C343 -66(6) . .
C344 C332 C333 C343 -166(8) . .
C341 C332 C333 C343 -47(6) . .
C342 C332 C333 C344 174(4) . .
C331 C332 C333 C344 100(4) . .
C341 C332 C333 C344 119(4) . .
C331 C332 C333 C342 -74(2) . .
C344 C332 C333 C342 -174(4) . .
C341 C332 C333 C342 -55.1(18) . .
C342 C332 C333 C334 152(3) . .
C331 C332 C333 C334 78(3) . .
C344 C332 C333 C334 -22(3) . .
C341 C332 C333 C334 97(3) . .
C343 C333 C334 C344 -172(10) . .
C342 C333 C334 C344 72(7) . .
C332 C333 C334 C344 54(6) . .
C332 C331 C341 N301 110.4(17) . .
C342 C331 C341 N301 118.1(18) . .
C332 C331 C341 C342 -8(2) . .
N301 C331 C341 C342 -118.1(18) . .
N301 C331 C341 C332 -110.4(17) . .
C342 C331 C341 C332 8(2) . .
C321 N301 C341 C331 -153(3) . .
C311 N301 C341 C331 87(3) . .
C301 N301 C341 C331 -40(3) . .
C321 N301 C341 C342 -56.2(19) . .
C311 N301 C341 C342 -176.7(16) . .
C301 N301 C341 C342 56(2) . .
C331 N301 C341 C342 97(4) . .
C321 N301 C341 C332 -89.5(17) . .
C311 N301 C341 C332 149.9(14) . .
C301 N301 C341 C332 23(2) . .
C331 N301 C341 C332 63(3) . .
C342 C332 C341 C331 -165(5) . .
C333 C332 C341 C331 -108(4) . .
C344 C332 C341 C331 -78(4) . .
C342 C332 C341 N301 110(2) . .
C331 C332 C341 N301 -85(4) . .
C333 C332 C341 N301 167.3(19) . .
C344 C332 C341 N301 -163.1(18) . .
C331 C332 C341 C342 165(5) . .
C333 C332 C341 C342 57(2) . .
C344 C332 C341 C342 87(3) . .
C331 C332 C342 C333 112(2) . .
C344 C332 C342 C333 3(2) . .
C341 C332 C342 C333 116.8(19) . .
C331 C332 C342 C341 -4.8(15) . .
C333 C332 C342 C341 -116.8(19) . .
C344 C332 C342 C341 -113.6(18) . .
C331 C332 C342 C343 108(2) . .
C333 C332 C342 C343 -4(2) . .
C344 C332 C342 C343 0(3) . .
C341 C332 C342 C343 113(2) . .
C333 C332 C342 C331 -112(2) . .
C344 C332 C342 C331 -109(2) . .
C341 C332 C342 C331 4.8(15) . .
C331 C332 C342 C344 109(2) . .
C333 C332 C342 C344 -3(2) . .
C341 C332 C342 C344 113.6(18) . .
C343 C333 C342 C332 -173(5) . .
C344 C333 C342 C332 -6(4) . .
C334 C333 C342 C332 -33(4) . .
C343 C333 C342 C341 -94(4) . .
C344 C333 C342 C341 72(5) . .
C334 C333 C342 C341 45(4) . .
C332 C333 C342 C341 78(2) . .
C344 C333 C342 C343 166(8) . .
C334 C333 C342 C343 139(7) . .
C332 C333 C342 C343 173(5) . .
C343 C333 C342 C331 -112(4) . .
C344 C333 C342 C331 54(5) . .
C334 C333 C342 C331 27(4) . .
C332 C333 C342 C331 61.0(19) . .
C343 C333 C342 C344 -166(8) . .
C334 C333 C342 C344 -27(3) . .
C332 C333 C342 C344 6(4) . .
C331 C341 C342 C332 13(4) . .
N301 C341 C342 C332 -84(3) . .
C331 C341 C342 C333 -61(4) . .
N301 C341 C342 C333 -158(2) . .
C332 C341 C342 C333 -75(3) . .
C331 C341 C342 C343 -92(4) . .
N301 C341 C342 C343 171.1(18) . .
C332 C341 C342 C343 -105(3) . .
N301 C341 C342 C331 -97(4) . .
C332 C341 C342 C331 -13(4) . .
C331 C341 C342 C344 -38(4) . .
N301 C341 C342 C344 -135.0(17) . .
C332 C341 C342 C344 -51(2) . .
C341 C331 C342 C332 -165(5) . .
N301 C331 C342 C332 -110(3) . .
C341 C331 C342 C333 125(4) . .
C332 C331 C342 C333 -70(3) . .
N301 C331 C342 C333 180(2) . .
C332 C331 C342 C341 165(5) . .
N301 C331 C342 C341 55(3) . .
C341 C331 C342 C343 97(4) . .
C332 C331 C342 C343 -98(3) . .
N301 C331 C342 C343 151.6(18) . .
C341 C331 C342 C344 144(4) . .
C332 C331 C342 C344 -51(2) . .
N301 C331 C342 C344 -161.3(15) . .
C342 C333 C343 C344 141(18) . .
C334 C333 C343 C344 10(14) . .
C332 C333 C343 C344 136(21) . .
C344 C333 C343 C342 -141(18) . .
C334 C333 C343 C342 -130(6) . .
C332 C333 C343 C342 -5(3) . .
C332 C342 C343 C333 8(5) . .
C341 C342 C343 C333 99(4) . .
C331 C342 C343 C333 78(5) . .
C344 C342 C343 C333 7(4) . .
C332 C342 C343 C344 0(3) . .
C333 C342 C343 C344 -7(4) . .
C341 C342 C343 C344 92(2) . .
C331 C342 C343 C344 70(2) . .
C343 C333 C344 C334 17(22) . .
C342 C333 C344 C334 -120(6) . .
C332 C333 C344 C334 -124(6) . .
C342 C333 C344 C343 -138(20) . .
C334 C333 C344 C343 -17(22) . .
C332 C333 C344 C343 -141(18) . .
C343 C333 C344 C332 141(18) . .
C342 C333 C344 C332 4(3) . .
C334 C333 C344 C332 124(6) . .
C343 C333 C344 C342 138(20) . .
C334 C333 C344 C342 120(6) . .
C332 C333 C344 C342 -4(3) . .
C333 C334 C344 C343 3(4) . .
C333 C334 C344 C332 -96(7) . .
C333 C334 C344 C342 -61(5) . .
C342 C343 C344 C333 37(17) . .
C333 C343 C344 C334 -165(20) . .
C342 C343 C344 C334 -128(5) . .
C333 C343 C344 C332 -37(18) . .
C342 C343 C344 C332 -0.2(14) . .
C333 C343 C344 C342 -37(17) . .
C342 C332 C344 C333 -6(4) . .
C331 C332 C344 C333 -90(4) . .
C341 C332 C344 C333 -71(4) . .
C342 C332 C344 C334 119(5) . .
C331 C332 C344 C334 35(5) . .
C333 C332 C344 C334 125(6) . .
C341 C332 C344 C334 55(5) . .
C342 C332 C344 C343 0(2) . .
C331 C332 C344 C343 -84(2) . .
C333 C332 C344 C343 6(3) . .
C341 C332 C344 C343 -65(2) . .
C331 C332 C344 C342 -85(3) . .
C333 C332 C344 C342 6(4) . .
C341 C332 C344 C342 -65(2) . .
C332 C342 C344 C333 172(5) . .
C341 C342 C344 C333 -116(5) . .
C343 C342 C344 C333 -8(5) . .
C331 C342 C344 C333 -128(5) . .
C332 C342 C344 C334 -85(6) . .
C333 C342 C344 C334 103(6) . .
C341 C342 C344 C334 -13(6) . .
C343 C342 C344 C334 95(5) . .
C331 C342 C344 C334 -25(5) . .
C332 C342 C344 C343 -180(3) . .
C333 C342 C344 C343 8(5) . .
C341 C342 C344 C343 -108(2) . .
C331 C342 C344 C343 -120(2) . .
C333 C342 C344 C332 -172(5) . .
C341 C342 C344 C332 72(2) . .
C343 C342 C344 C332 180(3) . .
C331 C342 C344 C332 60(2) . .
